data_4082926
loop_
_publ_author_name
'Dettenrieder, Nicole'
'Hollfelder, Christoph O.'
'Jende, Lars N.'
'Maichle-M\"ossmer, C\"acilia'
'Anwander, Reiner'

_publ_section_title
;
 Half-Sandwich Rare-Earth-Metal Alkylaluminate Complexes Bearing
 Peripheral Boryl Ligands
;
_journal_issue 7
_journal_name_full Organometallics
_journal_page_first 1528
_journal_paper_doi 10.1021/om401163a
_journal_volume 33
_journal_year 2014
_chemical_formula_sum 'C77 H126 Al2 B2 Lu N4'
_chemical_formula_weight 1358.37
_space_group_IT_number 2
_symmetry_cell_setting triclinic
_symmetry_space_group_name_Hall '-P 1'
_symmetry_space_group_name_H-M 'P -1'
_atom_sites_solution_hydrogens geom
_atom_sites_solution_primary direct
_atom_sites_solution_secondary difmap
_audit_creation_method SHELXL-97
_audit_update_record
;
2014-03-11 # Formatted by publCIF

;
_cell_angle_alpha 82.408(2)
_cell_angle_beta 83.6630(10)
_cell_angle_gamma 79.017(2)
_cell_formula_units_Z 4
_cell_length_a 13.4966(3)
_cell_length_b 18.6094(5)
_cell_length_c 32.8876(9)
_cell_measurement_reflns_used 9763
_cell_measurement_temperature 100(2)
_cell_measurement_theta_max 55.21
_cell_measurement_theta_min 5.386
_cell_volume 8006.9(4)
_computing_cell_refinement SAINT
_computing_data_collection COSMO
_computing_data_reduction SAINT
_computing_structure_refinement 'SHELXL-97 (Sheldrick, 1997)'
_computing_structure_solution 'SHELXS-97 (Sheldrick, 1990)'
_diffrn_ambient_temperature 100(2)
_diffrn_measured_fraction_theta_full 0.999
_diffrn_measured_fraction_theta_max 0.999
_diffrn_measurement_device_type 'APEX II DUO'
_diffrn_measurement_method omega/phi
_diffrn_radiation_monochromator multilayer
_diffrn_radiation_source 'Imus-focus sealed tube'
_diffrn_radiation_type MoK\a
_diffrn_radiation_wavelength 0.71073
_diffrn_reflns_av_R_equivalents 0.0498
_diffrn_reflns_av_sigmaI/netI 0.0449
_diffrn_reflns_limit_h_max 17
_diffrn_reflns_limit_h_min -17
_diffrn_reflns_limit_k_max 23
_diffrn_reflns_limit_k_min -23
_diffrn_reflns_limit_l_max 42
_diffrn_reflns_limit_l_min -42
_diffrn_reflns_number 147789
_diffrn_reflns_theta_full 27.10
_diffrn_reflns_theta_max 27.10
_diffrn_reflns_theta_min 2.06
_exptl_absorpt_coefficient_mu 1.295
_exptl_absorpt_correction_T_max 0.8713
_exptl_absorpt_correction_T_min 0.7183
_exptl_absorpt_correction_type numerical
_exptl_absorpt_process_details sadabs
_exptl_crystal_colour colourless
_exptl_crystal_density_diffrn 1.127
_exptl_crystal_density_method 'not measured'
_exptl_crystal_description plate
_exptl_crystal_F_000 2892
_exptl_crystal_size_max 0.28
_exptl_crystal_size_mid 0.21
_exptl_crystal_size_min 0.11
_refine_diff_density_max 2.421
_refine_diff_density_min -0.743
_refine_diff_density_rms 0.097
_refine_ls_extinction_method none
_refine_ls_goodness_of_fit_ref 1.056
_refine_ls_hydrogen_treatment constr
_refine_ls_matrix_type full
_refine_ls_number_parameters 1754
_refine_ls_number_reflns 35277
_refine_ls_number_restraints 2953
_refine_ls_restrained_S_all 1.077
_refine_ls_R_factor_all 0.0590
_refine_ls_R_factor_gt 0.0423
_refine_ls_shift/su_max 0.014
_refine_ls_shift/su_mean 0.000
_refine_ls_structure_factor_coef Fsqd
_refine_ls_weighting_details 'calc w=1/[\s^2^(Fo^2^)+(0.0585P)^2^+7.7712P] where P=(Fo^2^+2Fc^2^)/3'
_refine_ls_weighting_scheme calc
_refine_ls_wR_factor_gt 0.1082
_refine_ls_wR_factor_ref 0.1148
_reflns_number_gt 27356
_reflns_number_total 35277
_reflns_threshold_expression >2sigma(I)
_cod_data_source_file om401163a_si_002.cif
_cod_data_source_block bw21bsq
_cod_depositor_comments 'Adding full bibliography for 4082926.cif.'
_cod_original_sg_symbol_H-M P-1
_cod_database_code 4082926
_publcif_datablock.id {9a7a6594-c30c-4104-9ae8-c9931a1ff0f0}

_publcif_info_exptl_table_max_cols 4
_publcif_info_exptl_table_use_headnotes n

loop_
_symmetry_equiv_pos_as_xyz
'x, y, z'
'-x, -y, -z'

loop_
_atom_site_label
_atom_site_type_symbol
_atom_site_fract_x
_atom_site_fract_y
_atom_site_fract_z
_atom_site_U_iso_or_equiv
_atom_site_adp_type
_atom_site_occupancy
_atom_site_calc_flag
_atom_site_refinement_flags
_atom_site_disorder_assembly
_atom_site_disorder_group
N1 N -0.1490(2) 0.62149(19) 0.29137(9) 0.0303(6) Uani 1 d U . .
N2 N -0.0604(3) 0.5384(2) 0.25103(11) 0.0423(8) Uani 1 d U . .
N3 N 0.3482(3) 0.26365(18) 0.39976(10) 0.0380(8) Uani 1 d U . .
N4 N 0.4572(3) 0.31306(18) 0.35281(10) 0.0360(7) Uani 1 d U . .
N5 N 0.6653(2) 1.06425(18) -0.24812(9) 0.0294(6) Uani 1 d U . .
N6 N 0.6895(2) 1.14176(18) -0.20420(9) 0.0298(6) Uani 1 d U . .
N7 N 0.2181(3) 0.82599(19) -0.15436(10) 0.0367(7) Uani 1 d U . .
N8 N 0.3243(3) 0.76797(19) -0.10660(10) 0.0358(7) Uani 1 d U . .
B1 B -0.0561(3) 0.5685(3) 0.28920(14) 0.0344(9) Uani 1 d U . .
B2 B 0.3879(4) 0.3310(3) 0.38800(13) 0.0318(8) Uani 1 d U . .
B3 B 0.6245(3) 1.0900(2) -0.20913(13) 0.0278(8) Uani 1 d U . .
B4 B 0.2602(3) 0.8384(2) -0.11763(13) 0.0294(8) Uani 1 d U . .
Al1 Al 0.05896(8) 0.53778(7) 0.33115(3) 0.0288(2) Uani 1 d U . .
Al2 Al 0.35205(9) 0.43068(6) 0.41630(3) 0.0284(2) Uani 1 d U . .
Al3 Al 0.23073(8) 0.93371(6) -0.08533(3) 0.0265(2) Uani 1 d U . .
Al4 Al 0.50469(8) 1.05542(6) -0.16767(3) 0.0258(2) Uani 1 d U . .
Lu1 Lu 0.176168(11) 0.556788(8) 0.397140(4) 0.02269(5) Uani 1 d U . .
Lu2 Lu 0.343524(11) 1.064116(8) -0.100904(4) 0.02333(5) Uani 1 d U . .
C3 C -0.1482(3) 0.5730(3) 0.23312(13) 0.0423(10) Uani 1 d U . .
H3 H -0.1676 0.5630 0.2078 0.051 Uiso 1 calc R . .
C4 C -0.2014(3) 0.6223(2) 0.25684(12) 0.0368(9) Uani 1 d U . .
H4 H -0.2644 0.6529 0.2512 0.044 Uiso 1 calc R . .
C6 C -0.1839(3) 0.6767(2) 0.31903(11) 0.0294(7) Uani 1 d U . .
C7 C -0.2476(3) 0.6614(2) 0.35475(12) 0.0320(8) Uani 1 d U . .
C071 C -0.2858(3) 0.5890(2) 0.36346(13) 0.0408(9) Uani 1 d U . .
H071 H -0.2364 0.5511 0.3492 0.049 Uiso 1 calc R . .
C072 C -0.2969(4) 0.5615(3) 0.40890(15) 0.0531(12) Uani 1 d U . .
H07A H -0.2341 0.5621 0.4212 0.080 Uiso 1 calc R . .
H07B H -0.3105 0.5110 0.4123 0.080 Uiso 1 calc R . .
H07C H -0.3532 0.5935 0.4226 0.080 Uiso 1 calc R . .
C073 C -0.3886(3) 0.5967(3) 0.34600(15) 0.0466(11) Uani 1 d U . .
H07D H -0.4373 0.6356 0.3584 0.070 Uiso 1 calc R . .
H07E H -0.4135 0.5499 0.3523 0.070 Uiso 1 calc R . .
H07F H -0.3809 0.6093 0.3161 0.070 Uiso 1 calc R . .
C8 C -0.2805(3) 0.7170(2) 0.38040(12) 0.0390(9) Uani 1 d U . .
H8 H -0.3227 0.7075 0.4049 0.047 Uiso 1 calc R . .
C9 C -0.2536(3) 0.7843(2) 0.37123(13) 0.0403(9) Uani 1 d U . .
H9 H -0.2774 0.8212 0.3891 0.048 Uiso 1 calc R . .
C10 C -0.1917(3) 0.7994(2) 0.33603(13) 0.0396(9) Uani 1 d U . .
H10 H -0.1740 0.8469 0.3299 0.047 Uiso 1 calc R . .
C11 C -0.1549(3) 0.7463(2) 0.30941(12) 0.0322(8) Uani 1 d U . .
C12 C 0.0259(4) 0.5066(3) 0.22386(18) 0.0349(14) Uani 0.530(5) d PGU A 1
C13 C 0.0485(5) 0.4301(3) 0.22937(18) 0.0416(14) Uani 0.530(5) d PGU A 1
C14 C 0.1316(5) 0.3931(3) 0.2070(2) 0.0515(17) Uani 0.530(5) d PGU A 1
H14 H 0.1471 0.3408 0.2107 0.062 Uiso 0.530(5) calc PR A 1
C15 C 0.1920(5) 0.4326(4) 0.17903(19) 0.0545(19) Uani 0.530(5) d PGU A 1
H15 H 0.2487 0.4073 0.1637 0.065 Uiso 0.530(5) calc PR A 1
C16 C 0.1693(4) 0.5091(4) 0.17352(18) 0.0502(18) Uani 0.530(5) d PGU A 1
H16 H 0.2106 0.5361 0.1544 0.060 Uiso 0.530(5) calc PR A 1
C17 C 0.0862(5) 0.5461(3) 0.19593(19) 0.0380(14) Uani 0.530(5) d PGU A 1
C12A C 0.0813(8) 0.5129(6) 0.2036(3) 0.0423(15) Uani 0.470(5) d PU A 2
C13A C 0.0127(8) 0.4805(6) 0.2319(3) 0.0361(14) Uani 0.470(5) d PU A 2
C14A C 0.0133(8) 0.4065(6) 0.2364(3) 0.0384(15) Uani 0.470(5) d PU A 2
C15A C 0.0873(8) 0.3618(6) 0.2143(3) 0.0487(18) Uani 0.470(5) d PU A 2
H15A H 0.0893 0.3101 0.2175 0.058 Uiso 0.470(5) calc PR A 2
C16A C 0.1597(9) 0.3929(7) 0.1872(4) 0.054(2) Uani 0.470(5) d PU A 2
H16A H 0.2125 0.3617 0.1731 0.065 Uiso 0.470(5) calc PR A 2
C17A C 0.1554(9) 0.4670(7) 0.1809(4) 0.0509(17) Uani 0.470(5) d PU A 2
H17A H 0.2024 0.4875 0.1612 0.061 Uiso 0.470(5) calc PR A 2
C18 C 0.3909(4) 0.2123(2) 0.37257(14) 0.0466(10) Uani 1 d U . .
H18 H 0.3765 0.1640 0.3739 0.056 Uiso 1 calc R . .
C19 C 0.4551(4) 0.2417(2) 0.34458(14) 0.0451(10) Uani 1 d U . .
H19 H 0.4934 0.2180 0.3225 0.054 Uiso 1 calc R . .
C20 C 0.5316(3) 0.3551(2) 0.33127(13) 0.0396(8) Uani 1 d U . .
C21 C 0.6224(4) 0.3519(3) 0.34886(16) 0.0531(10) Uani 1 d U . .
C22 C 0.6897(5) 0.3969(3) 0.3292(2) 0.0690(13) Uani 1 d U . .
H22 H 0.7506 0.3972 0.3411 0.083 Uiso 1 calc R . .
C23 C 0.6690(5) 0.4401(3) 0.2933(2) 0.0714(14) Uani 1 d U . .
H23 H 0.7155 0.4705 0.2806 0.086 Uiso 1 calc R . .
C24 C 0.5816(4) 0.4404(3) 0.27530(17) 0.0593(11) Uani 1 d U . .
H24 H 0.5690 0.4705 0.2501 0.071 Uiso 1 calc R . .
C25 C 0.5110(4) 0.3970(2) 0.29373(14) 0.0451(9) Uani 1 d U . .
C26 C 0.2886(4) 0.2412(2) 0.43701(13) 0.0442(9) Uani 1 d U . .
C27 C 0.1884(4) 0.2346(3) 0.43543(15) 0.0492(9) Uani 1 d U . .
C28 C 0.1351(5) 0.2092(3) 0.47234(16) 0.0612(12) Uani 1 d U . .
H28 H 0.0667 0.2035 0.4721 0.073 Uiso 1 calc R . .
C29 C 0.1807(5) 0.1928(3) 0.50858(17) 0.0709(14) Uani 1 d U . .
H29 H 0.1437 0.1758 0.5331 0.085 Uiso 1 calc R . .
C30 C 0.2792(5) 0.2008(3) 0.50967(16) 0.0665(13) Uani 1 d U . .
H30 H 0.3093 0.1898 0.5351 0.080 Uiso 1 calc R . .
C31 C 0.3364(4) 0.2247(3) 0.47416(14) 0.0533(10) Uani 1 d U . .
C32 C 0.3558(3) 0.5166(2) 0.36926(13) 0.0332(8) Uani 1 d U . .
H32A H 0.3291 0.5636 0.3803 0.050 Uiso 1 calc R . .
H32B H 0.3142 0.5105 0.3478 0.050 Uiso 1 calc R . .
H32C H 0.4259 0.5163 0.3575 0.050 Uiso 1 calc R . .
C33 C 0.2018(3) 0.4349(2) 0.44079(11) 0.0287(8) Uani 1 d U . .
H33A H 0.1989 0.3975 0.4647 0.043 Uiso 1 calc R . .
H33B H 0.1613 0.4252 0.4198 0.043 Uiso 1 calc R . .
H33C H 0.1749 0.4838 0.4493 0.043 Uiso 1 calc R . .
C35 C -0.0070(3) 0.5364(2) 0.39099(11) 0.0306(8) Uani 1 d U . .
H35A H -0.0457 0.4961 0.3970 0.046 Uiso 1 calc R . .
H35B H -0.0526 0.5834 0.3943 0.046 Uiso 1 calc R . .
H35C H 0.0459 0.5290 0.4100 0.046 Uiso 1 calc R . .
C34 C 0.4387(3) 0.4413(3) 0.45945(15) 0.0471(11) Uani 1 d U . .
H34A H 0.4888 0.4717 0.4475 0.071 Uiso 1 calc R . .
H34B H 0.4736 0.3925 0.4702 0.071 Uiso 1 calc R . .
H34C H 0.3964 0.4649 0.4819 0.071 Uiso 1 calc R . .
C36 C 0.1511(3) 0.6164(2) 0.32239(12) 0.0344(8) Uani 1 d U . .
H36A H 0.1937 0.6096 0.3454 0.052 Uiso 1 calc R . .
H36B H 0.1090 0.6657 0.3211 0.052 Uiso 1 calc R . .
H36C H 0.1942 0.6114 0.2966 0.052 Uiso 1 calc R . .
C37 C 0.1504(3) 0.4406(2) 0.32979(13) 0.0361(9) Uani 1 d U . .
H37A H 0.1847 0.4370 0.3021 0.054 Uiso 1 calc R . .
H37B H 0.1106 0.4011 0.3370 0.054 Uiso 1 calc R . .
H37C H 0.2010 0.4357 0.3497 0.054 Uiso 1 calc R . .
C38 C 0.2496(3) 0.6448(2) 0.43604(13) 0.0351(8) Uani 1 d U . .
C39 C 0.1889(3) 0.6900(2) 0.40648(12) 0.0325(7) Uani 1 d U . .
C40 C 0.0860(3) 0.6832(2) 0.41802(11) 0.0287(7) Uani 1 d U . .
C41 C 0.0843(3) 0.6334(2) 0.45454(11) 0.0295(7) Uani 1 d U . .
C42 C 0.1846(3) 0.6102(2) 0.46571(12) 0.0331(7) Uani 1 d U . .
C43 C 0.3605(4) 0.6458(3) 0.43839(18) 0.0567(13) Uani 1 d U . .
H43A H 0.3676 0.6919 0.4482 0.085 Uiso 1 calc R . .
H43B H 0.3966 0.6423 0.4110 0.085 Uiso 1 calc R . .
H43C H 0.3892 0.6040 0.4575 0.085 Uiso 1 calc R . .
C44 C 0.2249(4) 0.7451(3) 0.37258(15) 0.0498(11) Uani 1 d U . .
H44A H 0.1768 0.7568 0.3514 0.075 Uiso 1 calc R . .
H44B H 0.2918 0.7238 0.3603 0.075 Uiso 1 calc R . .
H44C H 0.2294 0.7901 0.3841 0.075 Uiso 1 calc R . .
C45 C -0.0035(3) 0.7272(2) 0.39790(13) 0.0384(9) Uani 1 d U . .
H45A H -0.0653 0.7105 0.4110 0.058 Uiso 1 calc R . .
H45B H 0.0040 0.7206 0.3686 0.058 Uiso 1 calc R . .
H45C H -0.0079 0.7794 0.4009 0.058 Uiso 1 calc R . .
C46 C -0.0094(3) 0.6165(2) 0.48054(13) 0.0411(10) Uani 1 d U . .
H46A H 0.0035 0.5654 0.4935 0.062 Uiso 1 calc R . .
H46B H -0.0656 0.6232 0.4631 0.062 Uiso 1 calc R . .
H46C H -0.0271 0.6499 0.5019 0.062 Uiso 1 calc R . .
C47 C 0.2135(4) 0.5663(2) 0.50600(13) 0.0481(11) Uani 1 d U . .
H47A H 0.1970 0.5982 0.5281 0.072 Uiso 1 calc R . .
H47B H 0.2864 0.5467 0.5039 0.072 Uiso 1 calc R . .
H47C H 0.1760 0.5254 0.5121 0.072 Uiso 1 calc R . .
C50 C 0.7472(3) 1.0987(2) -0.26424(12) 0.0334(8) Uani 1 d U . .
H50 H 0.7862 1.0910 -0.2897 0.040 Uiso 1 calc R . .
C51 C 0.7616(3) 1.1442(2) -0.23809(12) 0.0342(8) Uani 1 d U . .
H51 H 0.8129 1.1736 -0.2419 0.041 Uiso 1 calc R . .
C52 C 0.6768(3) 1.1955(2) -0.17546(11) 0.0299(7) Uani 1 d U . .
C54 C 0.6045(3) 1.3157(2) -0.15677(13) 0.0368(8) Uani 1 d U . .
H54 H 0.5633 1.3626 -0.1627 0.044 Uiso 1 calc R . .
C55 C 0.6542(3) 1.3005(2) -0.12107(13) 0.0394(9) Uani 1 d U . .
H55 H 0.6456 1.3363 -0.1023 0.047 Uiso 1 calc R . .
C56 C 0.7158(3) 1.2337(2) -0.11305(12) 0.0382(9) Uani 1 d U . .
H56 H 0.7498 1.2240 -0.0886 0.046 Uiso 1 calc R . .
C57 C 0.7301(3) 1.1797(2) -0.13956(12) 0.0352(8) Uani 1 d U . .
C58 C 0.6217(3) 1.0232(2) -0.27369(11) 0.0304(7) Uani 1 d U . .
C59 C 0.5599(3) 1.0622(2) -0.30380(12) 0.0323(8) Uani 1 d U . .
C60 C 0.5155(3) 1.0219(2) -0.32714(13) 0.0411(9) Uani 1 d U . .
H60 H 0.4719 1.0472 -0.3473 0.049 Uiso 1 calc R . .
C61 C 0.5335(4) 0.9458(2) -0.32157(14) 0.0456(10) Uani 1 d U . .
H61 H 0.5019 0.9192 -0.3375 0.055 Uiso 1 calc R . .
C62 C 0.5974(4) 0.9085(2) -0.29290(13) 0.0431(9) Uani 1 d U . .
H62 H 0.6104 0.8561 -0.2897 0.052 Uiso 1 calc R . .
C63 C 0.6435(3) 0.9459(2) -0.26853(12) 0.0367(8) Uani 1 d U . .
C64 C 0.3193(4) 0.7203(3) -0.13549(14) 0.0519(11) Uani 1 d U . .
H64 H 0.3551 0.6711 -0.1353 0.062 Uiso 1 calc R . .
C65 C 0.2560(4) 0.7549(3) -0.16356(15) 0.0519(11) Uani 1 d U . .
H65 H 0.2398 0.7339 -0.1862 0.062 Uiso 1 calc R . .
C66 C 0.1390(4) 0.8738(3) -0.17591(14) 0.0440(9) Uani 1 d U . .
C67 C 0.0386(4) 0.8776(3) -0.15949(17) 0.0588(10) Uani 1 d U . .
C68 C -0.0359(5) 0.9286(4) -0.1800(2) 0.0742(14) Uani 1 d U . .
H68 H -0.1048 0.9328 -0.1692 0.089 Uiso 1 calc R . .
C69 C -0.0117(5) 0.9716(4) -0.2146(2) 0.0804(15) Uani 1 d U . .
H69 H -0.0635 1.0059 -0.2277 0.097 Uiso 1 calc R . .
C70 C 0.0858(5) 0.9663(3) -0.23102(19) 0.0671(13) Uani 1 d U . .
H70 H 0.1009 0.9968 -0.2556 0.081 Uiso 1 calc R . .
C71 C 0.1649(4) 0.9172(3) -0.21262(15) 0.0493(9) Uani 1 d U . .
C72 C 0.3742(3) 0.7426(2) -0.06975(12) 0.0351(8) Uani 1 d U . .
C73 C 0.4786(3) 0.7409(2) -0.07025(12) 0.0352(8) Uani 1 d U . .
C74 C 0.5257(3) 0.7136(2) -0.03385(12) 0.0377(9) Uani 1 d U . .
H74 H 0.5967 0.7109 -0.0336 0.045 Uiso 1 calc R . .
C75 C 0.4692(4) 0.6907(2) 0.00154(13) 0.0417(9) Uani 1 d U . .
H75 H 0.5014 0.6725 0.0260 0.050 Uiso 1 calc R . .
C76 C 0.3662(4) 0.6942(2) 0.00138(13) 0.0423(9) Uani 1 d U . .
H76 H 0.3284 0.6787 0.0260 0.051 Uiso 1 calc R . .
C77 C 0.3164(3) 0.7198(2) -0.03384(12) 0.0372(8) Uani 1 d U . .
C78 C 0.3658(3) 0.9384(2) -0.06131(11) 0.0281(7) Uani 1 d U . .
H78A H 0.3613 0.9867 -0.0518 0.042 Uiso 1 calc R . .
H78B H 0.4221 0.9308 -0.0827 0.042 Uiso 1 calc R . .
H78C H 0.3775 0.8998 -0.0381 0.042 Uiso 1 calc R . .
C79 C 0.2000(3) 1.0246(2) -0.12943(12) 0.0320(8) Uani 1 d U . .
H79A H 0.1344 1.0255 -0.1398 0.048 Uiso 1 calc R . .
H79B H 0.2532 1.0211 -0.1523 0.048 Uiso 1 calc R . .
H79C H 0.1981 1.0699 -0.1169 0.048 Uiso 1 calc R . .
C80 C 0.1210(4) 0.9358(3) -0.03993(15) 0.0497(12) Uani 1 d U . .
H80A H 0.1459 0.9468 -0.0150 0.075 Uiso 1 calc R . .
H80B H 0.0996 0.8877 -0.0347 0.075 Uiso 1 calc R . .
H80C H 0.0633 0.9739 -0.0477 0.075 Uiso 1 calc R . .
C81 C 0.5414(3) 1.0501(2) -0.10764(11) 0.0322(8) Uani 1 d U . .
H81A H 0.4845 1.0378 -0.0885 0.048 Uiso 1 calc R . .
H81B H 0.5554 1.0979 -0.1029 0.048 Uiso 1 calc R . .
H81C H 0.6015 1.0121 -0.1032 0.048 Uiso 1 calc R . .
C82 C 0.3721(3) 1.1310(2) -0.17428(12) 0.0313(8) Uani 1 d U . .
H82A H 0.3456 1.1271 -0.2003 0.047 Uiso 1 calc R . .
H82B H 0.3858 1.1808 -0.1743 0.047 Uiso 1 calc R . .
H82C H 0.3220 1.1208 -0.1513 0.047 Uiso 1 calc R . .
C83 C 0.4706(3) 0.9572(2) -0.17078(12) 0.0312(8) Uani 1 d U . .
H83A H 0.4065 0.9529 -0.1543 0.047 Uiso 1 calc R . .
H83B H 0.5246 0.9186 -0.1601 0.047 Uiso 1 calc R . .
H83C H 0.4638 0.9516 -0.1995 0.047 Uiso 1 calc R . .
C84 C 0.3473(3) 1.1898(2) -0.07708(11) 0.0282(7) Uani 1 d U . .
C85 C 0.3642(3) 1.1374(2) -0.04211(11) 0.0298(7) Uani 1 d U . .
C86 C 0.2737(3) 1.1095(2) -0.03013(13) 0.0387(8) Uani 1 d U . .
C87 C 0.2016(3) 1.1441(3) -0.05785(15) 0.0430(8) Uani 1 d U . .
C88 C 0.2468(3) 1.1933(2) -0.08687(13) 0.0367(8) Uani 1 d U . .
C89 C 0.4196(3) 1.2385(2) -0.09733(13) 0.0401(10) Uani 1 d U . .
H89A H 0.4269 1.2361 -0.1271 0.060 Uiso 1 calc R . .
H89B H 0.4858 1.2218 -0.0863 0.060 Uiso 1 calc R . .
H89C H 0.3934 1.2894 -0.0917 0.060 Uiso 1 calc R . .
C90 C 0.4550(4) 1.1222(3) -0.01768(13) 0.0466(11) Uani 1 d U . .
H90A H 0.4424 1.1530 0.0050 0.070 Uiso 1 calc R . .
H90B H 0.5143 1.1337 -0.0356 0.070 Uiso 1 calc R . .
H90C H 0.4676 1.0702 -0.0065 0.070 Uiso 1 calc R . .
C91 C 0.2537(5) 1.0614(3) 0.00904(15) 0.0667(15) Uani 1 d U . .
H91A H 0.3131 1.0228 0.0136 0.100 Uiso 1 calc R . .
H91B H 0.1948 1.0387 0.0070 0.100 Uiso 1 calc R . .
H91C H 0.2400 1.0913 0.0321 0.100 Uiso 1 calc R . .
C92 C 0.0893(4) 1.1392(3) -0.0532(2) 0.0766(18) Uani 1 d U . .
H92A H 0.0493 1.1879 -0.0610 0.115 Uiso 1 calc R . .
H92B H 0.0692 1.1221 -0.0246 0.115 Uiso 1 calc R . .
H92C H 0.0771 1.1043 -0.0712 0.115 Uiso 1 calc R . .
C93 C 0.1936(4) 1.2485(3) -0.11888(17) 0.0632(14) Uani 1 d U . .
H93A H 0.1539 1.2238 -0.1341 0.095 Uiso 1 calc R . .
H93B H 0.2439 1.2699 -0.1381 0.095 Uiso 1 calc R . .
H93C H 0.1483 1.2877 -0.1053 0.095 Uiso 1 calc R . .
C111 C -0.0894(3) 0.7648(3) 0.27013(13) 0.0416(10) Uani 1 d U . .
H111 H -0.0494 0.7175 0.2613 0.050 Uiso 1 calc R . .
C112 C -0.1554(4) 0.8020(3) 0.23572(13) 0.0480(11) Uani 1 d U . .
H11A H -0.2009 0.7694 0.2309 0.072 Uiso 1 calc R . .
H11B H -0.1121 0.8120 0.2105 0.072 Uiso 1 calc R . .
H11C H -0.1955 0.8484 0.2438 0.072 Uiso 1 calc R . .
C113 C -0.0143(4) 0.8142(3) 0.27627(17) 0.0634(15) Uani 1 d U . .
H11D H -0.0518 0.8618 0.2836 0.095 Uiso 1 calc R . .
H11E H 0.0290 0.8217 0.2507 0.095 Uiso 1 calc R . .
H11F H 0.0279 0.7904 0.2984 0.095 Uiso 1 calc R . .
C131 C -0.0218(9) 0.3853(5) 0.2551(3) 0.0458(17) Uani 0.530(5) d PU A 1
H131 H -0.0553 0.4150 0.2777 0.055 Uiso 0.530(5) calc PR A 1
C132 C -0.1084(9) 0.3732(7) 0.2301(4) 0.056(2) Uani 0.530(5) d PU A 1
H13A H -0.1459 0.4211 0.2193 0.085 Uiso 0.530(5) calc PR A 1
H13B H -0.1546 0.3459 0.2482 0.085 Uiso 0.530(5) calc PR A 1
H13C H -0.0788 0.3451 0.2072 0.085 Uiso 0.530(5) calc PR A 1
C133 C 0.0296(10) 0.3104(6) 0.2761(4) 0.065(3) Uani 0.530(5) d PU A 1
H13D H 0.0574 0.2775 0.2551 0.097 Uiso 0.530(5) calc PR A 1
H13E H -0.0204 0.2883 0.2951 0.097 Uiso 0.530(5) calc PR A 1
H13F H 0.0845 0.3178 0.2914 0.097 Uiso 0.530(5) calc PR A 1
C13B C -0.0677(9) 0.3702(6) 0.2637(3) 0.0471(19) Uani 0.470(5) d PU A 2
H13G H -0.1091 0.4077 0.2808 0.057 Uiso 0.470(5) calc PR A 2
C13C C -0.0209(12) 0.3031(8) 0.2931(5) 0.076(3) Uani 0.470(5) d PU A 2
H13H H 0.0160 0.2643 0.2769 0.114 Uiso 0.470(5) calc PR A 2
H13I H -0.0751 0.2844 0.3113 0.114 Uiso 0.470(5) calc PR A 2
H13J H 0.0258 0.3184 0.3097 0.114 Uiso 0.470(5) calc PR A 2
C13D C -0.1376(10) 0.3423(8) 0.2397(4) 0.058(3) Uani 0.470(5) d PU A 2
H13K H -0.1718 0.3831 0.2214 0.087 Uiso 0.470(5) calc PR A 2
H13L H -0.1883 0.3210 0.2588 0.087 Uiso 0.470(5) calc PR A 2
H13M H -0.0986 0.3044 0.2234 0.087 Uiso 0.470(5) calc PR A 2
C171 C 0.0613(7) 0.6306(5) 0.1870(3) 0.0362(15) Uani 0.530(5) d PU A 1
H171 H -0.0070 0.6481 0.2010 0.043 Uiso 0.530(5) calc PR A 1
C172 C 0.1394(7) 0.6646(6) 0.2050(2) 0.0407(19) Uani 0.530(5) d PU A 1
H17B H 0.1357 0.6520 0.2349 0.061 Uiso 0.530(5) calc PR A 1
H17C H 0.1251 0.7183 0.1985 0.061 Uiso 0.530(5) calc PR A 1
H17D H 0.2076 0.6453 0.1930 0.061 Uiso 0.530(5) calc PR A 1
C173 C 0.0589(8) 0.6566(6) 0.1405(3) 0.045(2) Uani 0.530(5) d PU A 1
H17E H 0.1275 0.6457 0.1269 0.068 Uiso 0.530(5) calc PR A 1
H17F H 0.0337 0.7097 0.1365 0.068 Uiso 0.530(5) calc PR A 1
H17G H 0.0141 0.6307 0.1287 0.068 Uiso 0.530(5) calc PR A 1
C17F C 0.0785(8) 0.5928(7) 0.1955(3) 0.0450(18) Uani 0.470(5) d PU A 2
H17H H 0.0289 0.6154 0.2172 0.054 Uiso 0.470(5) calc PR A 2
C17I C 0.1774(9) 0.6167(8) 0.1993(4) 0.058(3) Uani 0.470(5) d PU A 2
H17J H 0.1993 0.5993 0.2269 0.087 Uiso 0.470(5) calc PR A 2
H17K H 0.1683 0.6706 0.1949 0.087 Uiso 0.470(5) calc PR A 2
H17L H 0.2289 0.5957 0.1786 0.087 Uiso 0.470(5) calc PR A 2
C17H C 0.0395(11) 0.6259(8) 0.1548(4) 0.065(3) Uani 0.470(5) d PU A 2
H17M H 0.0900 0.6105 0.1324 0.098 Uiso 0.470(5) calc PR A 2
H17N H 0.0267 0.6798 0.1536 0.098 Uiso 0.470(5) calc PR A 2
H17O H -0.0236 0.6091 0.1520 0.098 Uiso 0.470(5) calc PR A 2
C211 C 0.6508(4) 0.2993(3) 0.38677(17) 0.0627(12) Uani 1 d U . .
H211 H 0.5873 0.2847 0.4013 0.075 Uiso 1 calc R . .
C212 C 0.7016(4) 0.3325(4) 0.4171(2) 0.0736(17) Uani 1 d U . .
H21A H 0.7669 0.3436 0.4043 0.110 Uiso 1 calc R . .
H21B H 0.7127 0.2973 0.4418 0.110 Uiso 1 calc R . .
H21C H 0.6580 0.3780 0.4248 0.110 Uiso 1 calc R . .
C213 C 0.7204(7) 0.2299(4) 0.3741(2) 0.099(2) Uani 1 d U . .
H21D H 0.6860 0.2063 0.3562 0.148 Uiso 1 calc R . .
H21E H 0.7373 0.1957 0.3987 0.148 Uiso 1 calc R . .
H21F H 0.7827 0.2429 0.3592 0.148 Uiso 1 calc R . .
C261 C 0.4182(4) 0.3943(3) 0.27304(14) 0.0514(10) Uani 1 d U . .
H261 H 0.3672 0.3769 0.2946 0.062 Uiso 1 calc R . .
C262 C 0.4422(5) 0.3387(3) 0.24088(17) 0.0656(14) Uani 1 d U . .
H26A H 0.4948 0.3530 0.2201 0.098 Uiso 1 calc R . .
H26B H 0.3808 0.3384 0.2276 0.098 Uiso 1 calc R . .
H26C H 0.4663 0.2893 0.2546 0.098 Uiso 1 calc R . .
C263 C 0.3685(5) 0.4687(3) 0.25163(17) 0.0719(16) Uani 1 d U . .
H26D H 0.3593 0.5063 0.2707 0.108 Uiso 1 calc R . .
H26E H 0.3025 0.4645 0.2433 0.108 Uiso 1 calc R . .
H26F H 0.4121 0.4829 0.2272 0.108 Uiso 1 calc R . .
C271 C 0.1347(4) 0.2518(3) 0.39610(15) 0.0501(10) Uani 1 d U . .
H271 H 0.1770 0.2797 0.3752 0.060 Uiso 1 calc R . .
C272 C 0.0296(4) 0.3001(3) 0.40188(18) 0.0592(13) Uani 1 d U . .
H27A H -0.0153 0.2726 0.4205 0.089 Uiso 1 calc R . .
H27B H 0.0015 0.3141 0.3751 0.089 Uiso 1 calc R . .
H27C H 0.0357 0.3446 0.4137 0.089 Uiso 1 calc R . .
C273 C 0.1266(5) 0.1805(3) 0.37902(18) 0.0678(15) Uani 1 d U . .
H27D H 0.1947 0.1524 0.3730 0.102 Uiso 1 calc R . .
H27E H 0.0920 0.1926 0.3537 0.102 Uiso 1 calc R . .
H27F H 0.0880 0.1509 0.3994 0.102 Uiso 1 calc R . .
C311 C 0.4462(5) 0.2281(3) 0.47570(16) 0.0597(12) Uani 1 d U . .
H311 H 0.4619 0.2695 0.4548 0.072 Uiso 1 calc R . .
C312 C 0.5143(5) 0.1583(3) 0.46312(19) 0.0757(16) Uani 1 d U . .
H31A H 0.4990 0.1159 0.4822 0.114 Uiso 1 calc R . .
H31B H 0.5853 0.1624 0.4639 0.114 Uiso 1 calc R . .
H31C H 0.5025 0.1514 0.4351 0.114 Uiso 1 calc R . .
C313 C 0.4754(6) 0.2432(4) 0.51694(17) 0.0830(19) Uani 1 d U . .
H31D H 0.4312 0.2877 0.5256 0.124 Uiso 1 calc R . .
H31E H 0.5460 0.2504 0.5140 0.124 Uiso 1 calc R . .
H31F H 0.4676 0.2013 0.5377 0.124 Uiso 1 calc R . .
C531 C 0.5614(3) 1.2819(2) -0.22395(12) 0.0365(9) Uani 1 d U . .
H531 H 0.5519 1.2346 -0.2329 0.044 Uiso 1 calc R . .
C532 C 0.4571(3) 1.3308(3) -0.21894(15) 0.0509(12) Uani 1 d U . .
H53A H 0.4158 1.3084 -0.1962 0.076 Uiso 1 calc R . .
H53B H 0.4238 1.3358 -0.2444 0.076 Uiso 1 calc R . .
H53C H 0.4649 1.3796 -0.2130 0.076 Uiso 1 calc R . .
C533 C 0.6261(4) 1.3192(3) -0.25808(13) 0.0454(11) Uani 1 d U . .
H53D H 0.6344 1.3668 -0.2505 0.068 Uiso 1 calc R . .
H53E H 0.5928 1.3270 -0.2837 0.068 Uiso 1 calc R . .
H53F H 0.6927 1.2878 -0.2620 0.068 Uiso 1 calc R . .
C571 C 0.8043(4) 1.1087(3) -0.13181(14) 0.0452(10) Uani 1 d U . .
H571 H 0.7848 1.0710 -0.1469 0.054 Uiso 1 calc R . .
C572 C 0.8060(4) 1.0787(3) -0.08641(16) 0.0563(13) Uani 1 d U . .
H57A H 0.8284 1.1138 -0.0713 0.084 Uiso 1 calc R . .
H57B H 0.8529 1.0315 -0.0836 0.084 Uiso 1 calc R . .
H57C H 0.7378 1.0714 -0.0752 0.084 Uiso 1 calc R . .
C573 C 0.9112(4) 1.1199(3) -0.14879(15) 0.0584(13) Uani 1 d U . .
H57D H 0.9133 1.1321 -0.1787 0.088 Uiso 1 calc R . .
H57E H 0.9596 1.0745 -0.1421 0.088 Uiso 1 calc R . .
H57F H 0.9292 1.1602 -0.1364 0.088 Uiso 1 calc R . .
C591 C 0.5392(3) 1.1460(2) -0.31143(12) 0.0338(8) Uani 1 d U . .
H591 H 0.5921 1.1647 -0.2989 0.041 Uiso 1 calc R . .
C592 C 0.4356(3) 1.1772(2) -0.29073(12) 0.0379(9) Uani 1 d U . .
H59A H 0.3828 1.1573 -0.3015 0.057 Uiso 1 calc R . .
H59B H 0.4229 1.2310 -0.2965 0.057 Uiso 1 calc R . .
H59C H 0.4348 1.1633 -0.2609 0.057 Uiso 1 calc R . .
C593 C 0.5443(3) 1.1737(2) -0.35758(13) 0.0416(10) Uani 1 d U . .
H59D H 0.6082 1.1500 -0.3712 0.062 Uiso 1 calc R . .
H59E H 0.5406 1.2272 -0.3613 0.062 Uiso 1 calc R . .
H59F H 0.4873 1.1615 -0.3697 0.062 Uiso 1 calc R . .
C53 C 0.6143(3) 1.2633(2) -0.18403(12) 0.0310(7) Uani 1 d U . .
C631 C 0.7202(4) 0.9036(3) -0.23992(14) 0.0453(10) Uani 1 d U . .
H631 H 0.7216 0.9339 -0.2171 0.054 Uiso 1 calc R . .
C632 C 0.8258(4) 0.8925(3) -0.26329(16) 0.0547(12) Uani 1 d U . .
H63A H 0.8248 0.8662 -0.2871 0.082 Uiso 1 calc R . .
H63B H 0.8751 0.8636 -0.2450 0.082 Uiso 1 calc R . .
H63C H 0.8450 0.9405 -0.2727 0.082 Uiso 1 calc R . .
C633 C 0.6972(4) 0.8281(3) -0.22064(15) 0.0541(12) Uani 1 d U . .
H63D H 0.6263 0.8336 -0.2092 0.081 Uiso 1 calc R . .
H63E H 0.7416 0.8084 -0.1986 0.081 Uiso 1 calc R . .
H63F H 0.7090 0.7942 -0.2418 0.081 Uiso 1 calc R . .
C671 C 0.0095(4) 0.8260(3) -0.12217(18) 0.0665(12) Uani 1 d U . .
H671 H 0.0677 0.8158 -0.1046 0.080 Uiso 1 calc R B 1
C672 C -0.0807(11) 0.8696(9) -0.0974(6) 0.065(3) Uani 0.59(3) d PU C 1
H67A H -0.0613 0.9140 -0.0900 0.097 Uiso 0.59(3) calc PR C 1
H67B H -0.0995 0.8387 -0.0723 0.097 Uiso 0.59(3) calc PR C 1
H67C H -0.1385 0.8836 -0.1141 0.097 Uiso 0.59(3) calc PR C 1
C673 C 0.0007(18) 0.7558(9) -0.1351(6) 0.084(4) Uani 0.59(3) d PU C 1
H67D H -0.0609 0.7618 -0.1494 0.126 Uiso 0.59(3) calc PR C 1
H67E H -0.0029 0.7193 -0.1108 0.126 Uiso 0.59(3) calc PR C 1
H67F H 0.0600 0.7390 -0.1537 0.126 Uiso 0.59(3) calc PR C 1
C67B C -0.0639(15) 0.8458(16) -0.0845(7) 0.062(4) Uani 0.41(3) d PU C 2
H67G H -0.0485 0.8894 -0.0745 0.093 Uiso 0.41(3) calc PR C 2
H67H H -0.0564 0.8044 -0.0627 0.093 Uiso 0.41(3) calc PR C 2
H67I H -0.1336 0.8562 -0.0924 0.093 Uiso 0.41(3) calc PR C 2
C67C C -0.043(2) 0.7609(13) -0.1357(7) 0.070(4) Uani 0.41(3) d PU C 2
H67J H -0.1068 0.7832 -0.1479 0.105 Uiso 0.41(3) calc PR C 2
H67K H -0.0577 0.7267 -0.1114 0.105 Uiso 0.41(3) calc PR C 2
H67L H 0.0029 0.7340 -0.1560 0.105 Uiso 0.41(3) calc PR C 2
C711 C 0.2713(4) 0.9112(3) -0.23210(15) 0.0508(10) Uani 1 d U . .
H711 H 0.3169 0.8871 -0.2103 0.061 Uiso 1 calc R D 1
C712 C 0.2783(16) 0.8561(10) -0.2634(6) 0.063(3) Uani 0.59(3) d PU C 1
H71A H 0.2278 0.8750 -0.2832 0.094 Uiso 0.59(3) calc PR C 1
H71B H 0.2653 0.8088 -0.2490 0.094 Uiso 0.59(3) calc PR C 1
H71C H 0.3462 0.8494 -0.2779 0.094 Uiso 0.59(3) calc PR C 1
C713 C 0.3117(13) 0.9829(8) -0.2520(5) 0.043(2) Uani 0.59(3) d PU C 1
H71D H 0.2820 1.0006 -0.2782 0.065 Uiso 0.59(3) calc PR C 1
H71E H 0.3856 0.9718 -0.2570 0.065 Uiso 0.59(3) calc PR C 1
H71F H 0.2926 1.0210 -0.2333 0.065 Uiso 0.59(3) calc PR C 1
C71B C 0.3075(18) 0.8603(14) -0.2669(9) 0.052(4) Uani 0.41(3) d PU C 2
H71G H 0.2787 0.8840 -0.2925 0.078 Uiso 0.41(3) calc PR C 2
H71H H 0.2848 0.8130 -0.2589 0.078 Uiso 0.41(3) calc PR C 2
H71I H 0.3816 0.8519 -0.2712 0.078 Uiso 0.41(3) calc PR C 2
C71C C 0.277(2) 0.9889(13) -0.2496(8) 0.052(4) Uani 0.41(3) d PU C 2
H71J H 0.2401 1.0015 -0.2744 0.078 Uiso 0.41(3) calc PR C 2
H71K H 0.3479 0.9937 -0.2567 0.078 Uiso 0.41(3) calc PR C 2
H71L H 0.2462 1.0222 -0.2291 0.078 Uiso 0.41(3) calc PR C 2
C731 C 0.5426(4) 0.7654(2) -0.10885(13) 0.0426(9) Uani 1 d U . .
H731 H 0.4962 0.7984 -0.1279 0.051 Uiso 1 calc R . .
C732 C 0.5930(5) 0.6983(3) -0.13044(17) 0.0711(16) Uani 1 d U . .
H73A H 0.6434 0.6672 -0.1134 0.107 Uiso 1 calc R . .
H73B H 0.6264 0.7145 -0.1571 0.107 Uiso 1 calc R . .
H73C H 0.5415 0.6699 -0.1347 0.107 Uiso 1 calc R . .
C733 C 0.6226(3) 0.8085(3) -0.10011(14) 0.0491(11) Uani 1 d U . .
H73D H 0.5898 0.8500 -0.0850 0.074 Uiso 1 calc R . .
H73E H 0.6565 0.8271 -0.1262 0.074 Uiso 1 calc R . .
H73F H 0.6727 0.7759 -0.0835 0.074 Uiso 1 calc R . .
C771 C 0.2034(4) 0.7199(3) -0.03298(14) 0.0462(10) Uani 1 d U . .
H771 H 0.1754 0.7615 -0.0534 0.055 Uiso 1 calc R . .
C772 C 0.1454(4) 0.7329(3) 0.00882(15) 0.0559(13) Uani 1 d U . .
H77A H 0.1645 0.6899 0.0289 0.084 Uiso 1 calc R . .
H77B H 0.0724 0.7406 0.0062 0.084 Uiso 1 calc R . .
H77C H 0.1621 0.7767 0.0182 0.084 Uiso 1 calc R . .
C773 C 0.1828(5) 0.6491(3) -0.04633(19) 0.0723(16) Uani 1 d U . .
H77D H 0.2206 0.6404 -0.0730 0.109 Uiso 1 calc R . .
H77E H 0.1101 0.6537 -0.0489 0.109 Uiso 1 calc R . .
H77F H 0.2044 0.6076 -0.0257 0.109 Uiso 1 calc R . .
C101 C 0.6647(9) 0.5011(7) 0.1467(3) 0.174(4) Uani 1 d DU . .
H10A H 0.6548 0.5512 0.1545 0.262 Uiso 1 calc R . .
H10B H 0.7370 0.4836 0.1398 0.262 Uiso 1 calc R . .
H10C H 0.6396 0.4684 0.1697 0.262 Uiso 1 calc R . .
C102 C 0.6075(7) 0.5016(7) 0.1100(3) 0.163(3) Uani 1 d DU . .
H10D H 0.6208 0.5463 0.0920 0.195 Uiso 1 calc R . .
H10E H 0.6462 0.4596 0.0960 0.195 Uiso 1 calc R . .
C103 C 0.4991(7) 0.4992(6) 0.1049(3) 0.141(3) Uani 1 d DU . .
H10F H 0.4810 0.4574 0.1243 0.169 Uiso 1 calc R . .
H10G H 0.4583 0.5445 0.1150 0.169 Uiso 1 calc R . .
C104 C 0.4615(6) 0.4927(5) 0.0646(3) 0.128(2) Uani 1 d DU . .
H10H H 0.4796 0.5324 0.0436 0.154 Uiso 1 calc R . .
H10I H 0.4927 0.4447 0.0549 0.154 Uiso 1 calc R . .
C105 C 0.3486(6) 0.4989(6) 0.0711(3) 0.147(3) Uani 1 d DU . .
H10J H 0.3171 0.5483 0.0789 0.176 Uiso 1 calc R . .
H10K H 0.3305 0.4614 0.0935 0.176 Uiso 1 calc R . .
C106 C 0.3110(10) 0.4871(7) 0.0317(3) 0.184(4) Uani 1 d DU . .
H10L H 0.3273 0.5254 0.0099 0.276 Uiso 1 calc R . .
H10M H 0.2374 0.4896 0.0355 0.276 Uiso 1 calc R . .
H10N H 0.3437 0.4386 0.0239 0.276 Uiso 1 calc R . .
C201 C 0.3173(6) 0.9992(5) -0.3959(3) 0.136(3) Uani 1 d DU . .
H20A H 0.3242 1.0275 -0.3736 0.204 Uiso 1 calc R . .
H20B H 0.3561 1.0168 -0.4210 0.204 Uiso 1 calc R . .
H20C H 0.3433 0.9469 -0.3882 0.204 Uiso 1 calc R . .
C202 C 0.2078(5) 1.0093(6) -0.4036(3) 0.140(3) Uani 1 d DU . .
H20D H 0.2034 0.9788 -0.4256 0.168 Uiso 1 calc R . .
H20E H 0.1866 1.0614 -0.4148 0.168 Uiso 1 calc R . .
C203 C 0.1310(6) 0.9920(6) -0.3689(3) 0.130(2) Uani 1 d DU . .
H20F H 0.1384 1.0165 -0.3448 0.156 Uiso 1 calc R . .
H20G H 0.1403 0.9382 -0.3607 0.156 Uiso 1 calc R . .
C204 C 0.0284(6) 1.0197(6) -0.3842(3) 0.147(3) Uani 1 d DU . .
H20H H 0.0234 1.0725 -0.3946 0.176 Uiso 1 calc R . .
H20I H 0.0220 0.9930 -0.4076 0.176 Uiso 1 calc R . .
C205 C -0.0586(7) 1.0112(7) -0.3524(3) 0.157(3) Uani 1 d DU . .
H20J H -0.0601 1.0469 -0.3324 0.189 Uiso 1 calc R . .
H20K H -0.0435 0.9613 -0.3373 0.189 Uiso 1 calc R . .
C206 C -0.1632(7) 1.0213(8) -0.3662(4) 0.184(4) Uani 1 d DU . .
H20L H -0.1725 1.0626 -0.3881 0.275 Uiso 1 calc R . .
H20M H -0.2134 1.0317 -0.3429 0.275 Uiso 1 calc R . .
H20N H -0.1720 0.9762 -0.3767 0.275 Uiso 1 calc R . .
C301 C 0.1776(7) 1.2892(5) 0.0119(2) 0.124(3) Uani 1 d DU . .
H30A H 0.1513 1.3129 0.0368 0.186 Uiso 1 calc R . .
H30B H 0.2418 1.2559 0.0168 0.186 Uiso 1 calc R . .
H30C H 0.1285 1.2611 0.0051 0.186 Uiso 1 calc R . .
C302 C 0.1948(6) 1.3470(4) -0.0231(2) 0.115(2) Uani 1 d DU . .
H30D H 0.2266 1.3229 -0.0476 0.138 Uiso 1 calc R . .
H30E H 0.2418 1.3769 -0.0157 0.138 Uiso 1 calc R . .
C303 C 0.0970(6) 1.3962(4) -0.0334(3) 0.120(2) Uani 1 d DU . .
H30F H 0.0676 1.4210 -0.0089 0.144 Uiso 1 calc R . .
H30G H 0.0494 1.3649 -0.0388 0.144 Uiso 1 calc R . .
C304 C 0.1037(7) 1.4541(5) -0.0694(3) 0.137(3) Uani 1 d DU . .
H30H H 0.1299 1.4296 -0.0944 0.165 Uiso 1 calc R . .
H30I H 0.1530 1.4846 -0.0647 0.165 Uiso 1 calc R . .
C305 C 0.0044(7) 1.5036(5) -0.0772(3) 0.145(3) Uani 1 d DU . .
H30J H -0.0469 1.4741 -0.0811 0.174 Uiso 1 calc R . .
H30K H -0.0204 1.5319 -0.0535 0.174 Uiso 1 calc R . .
C306 C 0.0218(11) 1.5551(7) -0.1154(4) 0.208(5) Uani 1 d DU . .
H30L H 0.0067 1.6060 -0.1086 0.312 Uiso 1 calc R . .
H30M H -0.0226 1.5493 -0.1360 0.312 Uiso 1 calc R . .
H30N H 0.0927 1.5435 -0.1265 0.312 Uiso 1 calc R . .

loop_
_atom_site_aniso_label
_atom_site_aniso_U_11
_atom_site_aniso_U_22
_atom_site_aniso_U_33
_atom_site_aniso_U_23
_atom_site_aniso_U_13
_atom_site_aniso_U_12
N1 0.0193(14) 0.0458(17) 0.0244(14) 0.0003(12) -0.0018(11) -0.0056(12)
N2 0.0309(16) 0.0606(19) 0.0347(16) -0.0157(15) -0.0116(12) 0.0056(14)
N3 0.0569(19) 0.0339(16) 0.0250(14) -0.0092(13) 0.0035(13) -0.0125(15)
N4 0.0501(18) 0.0312(15) 0.0289(15) -0.0084(12) 0.0005(13) -0.0116(14)
N5 0.0278(15) 0.0368(16) 0.0241(14) -0.0035(12) -0.0007(11) -0.0078(13)
N6 0.0247(15) 0.0430(16) 0.0244(14) -0.0019(12) -0.0034(11) -0.0132(13)
N7 0.0426(17) 0.0357(16) 0.0324(16) -0.0131(13) -0.0107(13) 0.0022(13)
N8 0.0422(18) 0.0374(16) 0.0265(14) -0.0099(13) -0.0059(13) 0.0027(14)
B1 0.0251(18) 0.051(2) 0.0274(18) -0.0073(16) -0.0053(14) -0.0029(16)
B2 0.040(2) 0.0321(17) 0.0251(18) -0.0061(14) -0.0067(15) -0.0060(15)
B3 0.0240(18) 0.035(2) 0.0251(17) -0.0030(15) -0.0023(14) -0.0072(15)
B4 0.029(2) 0.0327(17) 0.0264(18) -0.0060(14) -0.0018(14) -0.0042(15)
Al1 0.0196(5) 0.0452(7) 0.0210(5) -0.0045(5) -0.0034(4) -0.0032(5)
Al2 0.0272(6) 0.0299(6) 0.0300(6) -0.0083(5) -0.0081(5) -0.0030(5)
Al3 0.0210(5) 0.0331(6) 0.0282(6) -0.0107(5) 0.0012(4) -0.0086(5)
Al4 0.0226(5) 0.0367(6) 0.0191(5) -0.0036(4) -0.0005(4) -0.0085(5)
Lu1 0.01906(8) 0.03003(9) 0.01963(8) -0.00026(6) -0.00208(6) -0.00754(6)
Lu2 0.01857(8) 0.03255(9) 0.02087(8) -0.00616(6) -0.00082(6) -0.00795(6)
C3 0.0316(19) 0.061(2) 0.0348(19) -0.0095(17) -0.0145(16) -0.0004(17)
C4 0.0248(18) 0.053(2) 0.0312(18) 0.0007(16) -0.0086(14) -0.0041(15)
C6 0.0219(17) 0.0389(17) 0.0239(16) 0.0047(13) -0.0009(13) -0.0026(14)
C7 0.0231(17) 0.0391(17) 0.0275(17) 0.0090(13) 0.0010(13) -0.0002(14)
C071 0.0303(19) 0.044(2) 0.040(2) 0.0118(17) 0.0099(16) -0.0042(16)
C072 0.042(3) 0.056(3) 0.050(2) 0.026(2) 0.005(2) -0.010(2)
C073 0.036(2) 0.051(3) 0.051(3) 0.007(2) 0.0022(18) -0.015(2)
C8 0.033(2) 0.049(2) 0.0274(18) 0.0053(15) 0.0019(15) 0.0028(17)
C9 0.039(2) 0.045(2) 0.0333(19) -0.0044(16) -0.0084(16) 0.0053(17)
C10 0.036(2) 0.0403(19) 0.042(2) 0.0048(16) -0.0119(16) -0.0057(16)
C11 0.0214(17) 0.0409(18) 0.0294(16) 0.0094(14) -0.0051(13) -0.0014(14)
C12 0.037(3) 0.041(2) 0.026(3) -0.008(2) -0.009(2) 0.001(2)
C13 0.049(3) 0.044(2) 0.031(3) -0.010(2) -0.009(2) -0.002(2)
C14 0.056(3) 0.051(3) 0.041(3) -0.009(3) -0.003(3) 0.006(2)
C15 0.058(3) 0.052(3) 0.043(3) -0.007(3) 0.002(3) 0.012(3)
C16 0.050(3) 0.052(3) 0.042(3) -0.009(3) 0.004(2) 0.006(3)
C17 0.036(3) 0.042(3) 0.034(3) -0.009(2) -0.003(2) 0.002(2)
C12A 0.038(3) 0.050(3) 0.040(3) -0.010(2) -0.002(2) -0.007(2)
C13A 0.035(3) 0.045(3) 0.030(3) -0.007(2) -0.009(2) -0.003(2)
C14A 0.038(3) 0.047(3) 0.034(3) -0.013(2) -0.009(2) -0.008(2)
C15A 0.049(3) 0.054(3) 0.043(3) -0.014(3) -0.003(3) -0.003(3)
C16A 0.050(3) 0.059(3) 0.049(3) -0.013(3) 0.004(3) 0.000(3)
C17A 0.050(3) 0.056(3) 0.044(3) -0.013(3) 0.001(2) -0.002(3)
C18 0.072(3) 0.0337(19) 0.038(2) -0.0123(16) 0.0065(18) -0.0186(19)
C19 0.067(3) 0.0325(19) 0.037(2) -0.0130(16) 0.0088(18) -0.0127(18)
C20 0.050(2) 0.0309(18) 0.0385(18) -0.0124(15) 0.0068(15) -0.0098(16)
C21 0.059(2) 0.053(2) 0.054(2) -0.0205(17) 0.0019(18) -0.0215(18)
C22 0.067(3) 0.073(3) 0.076(3) -0.021(2) 0.003(2) -0.031(2)
C23 0.076(3) 0.067(3) 0.076(3) -0.017(2) 0.019(2) -0.032(2)
C24 0.073(3) 0.047(2) 0.053(2) -0.0068(19) 0.0198(19) -0.013(2)
C25 0.058(2) 0.034(2) 0.0393(19) -0.0085(15) 0.0143(16) -0.0060(17)
C26 0.067(2) 0.0341(19) 0.0305(17) -0.0080(15) 0.0054(15) -0.0101(18)
C27 0.065(2) 0.037(2) 0.0427(19) -0.0062(17) 0.0122(16) -0.0108(18)
C28 0.077(3) 0.051(2) 0.050(2) -0.005(2) 0.0204(19) -0.011(2)
C29 0.096(3) 0.062(3) 0.044(2) 0.000(2) 0.022(2) -0.007(3)
C30 0.097(3) 0.060(3) 0.036(2) -0.004(2) 0.007(2) -0.005(2)
C31 0.083(2) 0.044(2) 0.0315(18) -0.0074(17) 0.0015(17) -0.010(2)
C32 0.0221(18) 0.036(2) 0.042(2) -0.0057(16) 0.0017(15) -0.0089(16)
C33 0.0371(19) 0.0292(18) 0.0207(17) 0.0005(14) -0.0043(14) -0.0099(15)
C35 0.0237(18) 0.047(2) 0.0230(16) -0.0037(16) -0.0012(14) -0.0122(16)
C34 0.041(2) 0.047(3) 0.057(3) -0.023(2) -0.025(2) 0.006(2)
C36 0.031(2) 0.045(2) 0.0239(18) 0.0027(16) -0.0009(15) -0.0042(17)
C37 0.032(2) 0.042(2) 0.034(2) -0.0031(16) -0.0071(16) -0.0047(16)
C38 0.0321(16) 0.0356(18) 0.0409(19) -0.0102(14) -0.0102(14) -0.0062(14)
C39 0.0322(16) 0.0303(15) 0.0358(18) -0.0029(13) -0.0018(14) -0.0091(14)
C40 0.0297(16) 0.0276(15) 0.0291(16) -0.0008(12) -0.0044(13) -0.0063(12)
C41 0.0347(16) 0.0276(17) 0.0269(16) -0.0035(12) -0.0013(13) -0.0076(13)
C42 0.0425(17) 0.0274(17) 0.0307(16) -0.0058(12) -0.0119(14) -0.0027(14)
C43 0.037(2) 0.060(3) 0.083(4) -0.024(3) -0.020(2) -0.015(2)
C44 0.055(3) 0.043(2) 0.053(3) 0.0035(19) 0.001(2) -0.024(2)
C45 0.035(2) 0.039(2) 0.038(2) 0.0018(17) -0.0071(17) -0.0004(16)
C46 0.049(2) 0.042(2) 0.031(2) -0.0075(17) 0.0136(17) -0.0109(19)
C47 0.072(3) 0.040(2) 0.032(2) -0.0093(17) -0.021(2) 0.001(2)
C50 0.0265(18) 0.045(2) 0.0281(17) -0.0010(15) 0.0030(14) -0.0089(15)
C51 0.0252(18) 0.050(2) 0.0290(17) 0.0004(15) -0.0019(14) -0.0146(16)
C52 0.0289(17) 0.0416(17) 0.0229(15) 0.0007(13) -0.0028(13) -0.0185(14)
C54 0.037(2) 0.0405(19) 0.0342(18) 0.0009(15) -0.0026(15) -0.0142(16)
C55 0.046(2) 0.0455(19) 0.0327(18) -0.0076(16) -0.0011(16) -0.0227(17)
C56 0.044(2) 0.052(2) 0.0239(17) -0.0012(15) -0.0076(15) -0.0209(16)
C57 0.0366(19) 0.0452(19) 0.0271(17) 0.0027(14) -0.0080(14) -0.0176(15)
C58 0.0300(18) 0.0370(17) 0.0243(16) -0.0068(13) 0.0015(13) -0.0060(14)
C59 0.0331(19) 0.0349(16) 0.0286(17) -0.0055(14) -0.0026(14) -0.0043(14)
C60 0.049(2) 0.0417(19) 0.035(2) -0.0094(16) -0.0126(17) -0.0060(17)
C61 0.058(2) 0.042(2) 0.040(2) -0.0133(17) -0.0120(18) -0.0077(19)
C62 0.057(2) 0.0361(19) 0.036(2) -0.0102(16) -0.0021(17) -0.0057(18)
C63 0.044(2) 0.0375(17) 0.0268(17) -0.0071(14) -0.0002(15) -0.0009(16)
C64 0.071(3) 0.041(2) 0.040(2) -0.0168(17) -0.0137(19) 0.0121(19)
C65 0.071(3) 0.044(2) 0.042(2) -0.0221(18) -0.0200(19) 0.0065(19)
C66 0.050(2) 0.044(2) 0.0425(19) -0.0199(16) -0.0234(15) 0.0019(16)
C67 0.052(2) 0.070(2) 0.058(2) -0.0276(18) -0.0214(17) 0.0002(19)
C68 0.056(2) 0.082(3) 0.088(3) -0.027(2) -0.027(2) 0.003(2)
C69 0.074(3) 0.080(3) 0.089(3) -0.015(2) -0.043(3) 0.006(3)
C70 0.074(2) 0.060(3) 0.070(3) -0.006(2) -0.041(2) -0.001(2)
C71 0.059(2) 0.043(2) 0.052(2) -0.0122(16) -0.0306(17) -0.0035(17)
C72 0.0441(18) 0.0300(18) 0.0278(16) -0.0074(14) -0.0057(14) 0.0065(15)
C73 0.0443(18) 0.0310(18) 0.0272(16) -0.0043(14) -0.0038(14) 0.0021(16)
C74 0.043(2) 0.035(2) 0.0324(18) -0.0029(15) -0.0083(15) 0.0010(17)
C75 0.054(2) 0.040(2) 0.0280(18) 0.0011(16) -0.0108(16) -0.0013(18)
C76 0.053(2) 0.043(2) 0.0294(18) -0.0022(16) -0.0023(16) -0.0059(18)
C77 0.0464(18) 0.0333(19) 0.0295(17) -0.0072(15) -0.0035(14) 0.0013(16)
C78 0.0277(18) 0.0332(19) 0.0239(18) -0.0035(14) -0.0027(14) -0.0060(15)
C79 0.0239(19) 0.0359(19) 0.040(2) -0.0104(15) -0.0093(15) -0.0079(15)
C80 0.045(2) 0.051(3) 0.058(3) -0.025(2) 0.022(2) -0.025(2)
C81 0.0217(17) 0.049(2) 0.0271(17) -0.0027(16) -0.0031(14) -0.0098(17)
C82 0.0300(18) 0.039(2) 0.0258(18) -0.0037(15) -0.0033(15) -0.0077(15)
C83 0.028(2) 0.0375(19) 0.0282(19) -0.0010(15) -0.0030(15) -0.0066(15)
C84 0.0332(16) 0.0299(16) 0.0235(16) -0.0069(12) -0.0028(13) -0.0078(14)
C85 0.0371(17) 0.0340(18) 0.0200(15) -0.0065(12) 0.0000(13) -0.0096(14)
C86 0.0495(19) 0.0350(19) 0.0339(16) -0.0149(13) 0.0166(14) -0.0173(16)
C87 0.0321(16) 0.047(2) 0.056(2) -0.0318(15) 0.0099(14) -0.0133(15)
C88 0.0322(17) 0.0403(17) 0.0388(18) -0.0174(14) -0.0063(14) 0.0008(14)
C89 0.051(2) 0.035(2) 0.036(2) -0.0026(17) 0.0027(19) -0.0179(19)
C90 0.064(3) 0.048(3) 0.031(2) -0.0117(19) -0.0219(19) -0.004(2)
C91 0.107(4) 0.053(3) 0.040(2) -0.0166(19) 0.038(2) -0.033(3)
C92 0.034(2) 0.083(4) 0.124(5) -0.067(3) 0.024(2) -0.018(2)
C93 0.068(3) 0.059(3) 0.061(3) -0.027(2) -0.035(3) 0.021(2)
C111 0.030(2) 0.048(2) 0.040(2) 0.0156(17) 0.0002(15) -0.0058(16)
C112 0.043(2) 0.064(3) 0.030(2) 0.015(2) -0.0023(17) -0.008(2)
C113 0.046(3) 0.079(3) 0.062(3) 0.036(3) -0.013(2) -0.030(2)
C131 0.053(3) 0.042(3) 0.043(3) -0.012(3) -0.009(3) -0.005(3)
C132 0.060(5) 0.060(5) 0.053(5) -0.018(4) -0.008(4) -0.010(4)
C133 0.082(6) 0.051(4) 0.060(5) -0.003(4) -0.016(4) -0.007(4)
C13B 0.047(3) 0.051(3) 0.045(3) -0.009(3) -0.004(3) -0.010(3)
C13C 0.079(7) 0.076(6) 0.071(6) 0.015(5) -0.016(5) -0.018(5)
C13D 0.050(5) 0.072(6) 0.060(6) -0.020(5) -0.004(4) -0.020(4)
C171 0.032(3) 0.042(3) 0.035(3) -0.006(3) 0.002(2) -0.007(3)
C172 0.038(4) 0.060(5) 0.027(3) -0.001(4) -0.003(3) -0.018(4)
C173 0.046(5) 0.055(5) 0.035(4) -0.003(3) -0.012(3) -0.007(4)
C17F 0.040(3) 0.052(3) 0.042(3) -0.003(3) 0.004(3) -0.010(3)
C17I 0.055(5) 0.070(6) 0.051(5) 0.008(5) -0.006(4) -0.026(4)
C17H 0.062(6) 0.071(6) 0.061(5) 0.007(4) -0.016(4) -0.012(5)
C211 0.066(3) 0.070(3) 0.059(2) -0.0173(19) -0.014(2) -0.018(2)
C212 0.058(3) 0.085(4) 0.085(4) -0.041(3) -0.020(3) 0.000(3)
C213 0.146(6) 0.066(3) 0.085(4) -0.029(3) -0.033(4) 0.004(3)
C261 0.061(2) 0.048(2) 0.037(2) 0.0010(17) 0.0090(18) -0.0022(19)
C262 0.080(4) 0.064(3) 0.052(3) -0.011(2) 0.001(3) -0.013(3)
C263 0.096(4) 0.064(3) 0.042(3) 0.006(2) 0.002(3) 0.006(3)
C271 0.061(2) 0.044(2) 0.045(2) -0.0044(18) 0.0092(18) -0.0184(19)
C272 0.054(3) 0.054(3) 0.072(3) -0.010(2) 0.012(2) -0.023(2)
C273 0.096(4) 0.048(3) 0.062(3) -0.012(2) -0.001(3) -0.020(3)
C311 0.084(3) 0.055(2) 0.041(2) -0.011(2) -0.013(2) -0.008(2)
C312 0.093(4) 0.067(3) 0.067(4) -0.016(3) -0.017(3) -0.003(3)
C313 0.123(5) 0.085(4) 0.045(3) -0.012(3) -0.026(3) -0.013(4)
C531 0.0366(19) 0.044(2) 0.0328(18) 0.0051(16) -0.0109(15) -0.0187(16)
C532 0.040(2) 0.065(3) 0.045(3) 0.015(2) -0.0085(19) -0.015(2)
C533 0.047(2) 0.062(3) 0.028(2) 0.0078(19) -0.0066(17) -0.020(2)
C571 0.045(2) 0.054(2) 0.041(2) -0.0051(18) -0.0198(17) -0.0098(17)
C572 0.048(3) 0.068(3) 0.055(3) 0.023(2) -0.024(2) -0.023(2)
C573 0.044(2) 0.082(4) 0.043(3) 0.002(2) -0.010(2) 0.001(2)
C591 0.0328(19) 0.0359(18) 0.0346(18) -0.0059(15) -0.0082(15) -0.0066(15)
C592 0.042(2) 0.043(2) 0.0273(19) -0.0065(17) -0.0032(16) -0.0016(18)
C593 0.043(2) 0.043(2) 0.038(2) -0.0005(17) 0.0043(18) -0.0108(19)
C53 0.0280(17) 0.0412(18) 0.0276(16) 0.0016(14) -0.0041(13) -0.0186(14)
C631 0.054(2) 0.043(2) 0.035(2) -0.0054(17) -0.0072(17) 0.0029(18)
C632 0.052(2) 0.056(3) 0.054(3) 0.002(2) -0.012(2) -0.005(2)
C633 0.062(3) 0.051(3) 0.041(3) 0.005(2) -0.001(2) 0.002(2)
C671 0.056(3) 0.085(3) 0.065(3) -0.028(2) -0.010(2) -0.010(2)
C672 0.045(5) 0.058(6) 0.090(6) -0.005(5) 0.004(4) -0.012(4)
C673 0.089(8) 0.082(4) 0.085(6) -0.025(4) -0.002(6) -0.017(6)
C67B 0.045(6) 0.079(8) 0.068(6) -0.026(5) -0.008(5) -0.014(6)
C67C 0.068(8) 0.079(6) 0.068(7) -0.029(5) -0.003(6) -0.012(6)
C711 0.067(2) 0.044(2) 0.044(2) 0.0003(17) -0.0230(19) -0.0083(19)
C712 0.070(8) 0.055(5) 0.067(5) -0.015(4) -0.003(5) -0.017(5)
C713 0.060(6) 0.036(4) 0.032(4) -0.001(3) -0.020(5) 0.002(4)
C71B 0.054(7) 0.046(5) 0.063(6) -0.011(5) -0.015(5) -0.016(6)
C71C 0.067(8) 0.042(4) 0.045(6) -0.003(4) -0.018(6) 0.001(6)
C731 0.049(2) 0.043(2) 0.0302(18) 0.0018(16) -0.0041(16) 0.0030(17)
C732 0.094(4) 0.066(3) 0.042(3) -0.011(2) 0.019(3) 0.004(3)
C733 0.036(2) 0.064(3) 0.040(2) 0.005(2) -0.0034(19) 0.001(2)
C771 0.047(2) 0.053(2) 0.038(2) -0.0103(18) -0.0010(17) -0.0056(19)
C772 0.053(3) 0.065(3) 0.050(3) -0.015(2) 0.010(2) -0.015(2)
C773 0.070(4) 0.088(4) 0.070(3) -0.037(3) 0.000(3) -0.026(3)
C101 0.224(7) 0.149(7) 0.148(7) -0.052(6) -0.031(5) 0.006(6)
C102 0.178(4) 0.146(5) 0.162(5) -0.022(4) -0.021(4) -0.018(4)
C103 0.166(4) 0.111(4) 0.137(4) -0.022(4) 0.000(3) -0.004(4)
C104 0.149(4) 0.094(4) 0.135(4) -0.014(3) 0.005(3) -0.015(3)
C105 0.159(4) 0.125(4) 0.150(5) -0.012(4) 0.002(4) -0.020(4)
C106 0.190(7) 0.168(8) 0.198(7) -0.037(7) -0.038(6) -0.021(7)
C201 0.129(4) 0.128(6) 0.168(7) -0.060(5) -0.057(5) -0.008(5)
C202 0.138(3) 0.156(5) 0.133(4) -0.027(4) -0.027(3) -0.032(4)
C203 0.139(3) 0.143(4) 0.121(4) -0.037(3) -0.026(3) -0.039(3)
C204 0.145(3) 0.159(4) 0.134(4) -0.019(4) -0.017(3) -0.017(4)
C205 0.145(4) 0.179(5) 0.147(5) -0.025(4) -0.011(3) -0.026(4)
C206 0.152(5) 0.218(8) 0.178(8) -0.020(7) -0.018(5) -0.025(7)
C301 0.130(6) 0.140(6) 0.108(5) -0.020(4) -0.031(5) -0.025(5)
C302 0.121(4) 0.115(4) 0.115(4) -0.034(3) -0.021(3) -0.018(3)
C303 0.127(4) 0.126(4) 0.110(4) -0.036(3) -0.016(3) -0.011(3)
C304 0.158(4) 0.127(4) 0.134(4) -0.027(3) -0.032(4) -0.021(3)
C305 0.167(4) 0.139(4) 0.134(4) -0.032(3) -0.042(4) -0.015(3)
C306 0.260(9) 0.183(8) 0.183(7) 0.015(5) -0.077(7) -0.036(6)

loop_
_atom_type_symbol
_atom_type_description
_atom_type_scat_dispersion_real
_atom_type_scat_dispersion_imag
_atom_type_scat_source
C C 0.0033 0.0016 'International Tables Vol C Tables 4.2.6.8 and 6.1.1.4'
N N 0.0061 0.0033 'International Tables Vol C Tables 4.2.6.8 and 6.1.1.4'
B B 0.0013 0.0007 'International Tables Vol C Tables 4.2.6.8 and 6.1.1.4'
Al Al 0.0645 0.0514 'International Tables Vol C Tables 4.2.6.8 and 6.1.1.4'
Lu Lu -0.4720 5.8584 'International Tables Vol C Tables 4.2.6.8 and 6.1.1.4'
H H 0.0000 0.0000 'International Tables Vol C Tables 4.2.6.8 and 6.1.1.4'

loop_
_geom_angle_atom_site_label_1
_geom_angle_atom_site_label_2
_geom_angle_atom_site_label_3
_geom_angle
C4 N1 C6 119.4(3)
C4 N1 B1 110.0(3)
C6 N1 B1 129.9(3)
C3 N2 B1 109.5(3)
C3 N2 C12 117.7(4)
B1 N2 C12 126.8(4)
C3 N2 C13A 121.8(5)
B1 N2 C13A 128.7(5)
C18 N3 B2 109.7(3)
C18 N3 C26 119.9(3)
B2 N3 C26 129.5(3)
C19 N4 B2 110.0(3)
C19 N4 C20 121.6(3)
B2 N4 C20 127.8(3)
C50 N5 B3 109.7(3)
C50 N5 C58 120.0(3)
B3 N5 C58 128.9(3)
C51 N6 C52 120.1(3)
C51 N6 B3 109.3(3)
C52 N6 B3 129.5(3)
C65 N7 C66 122.4(3)
C65 N7 B4 109.6(3)
C66 N7 B4 127.5(3)
C64 N8 C72 121.6(3)
C64 N8 B4 108.9(3)
C72 N8 B4 128.8(3)
N1 B1 N2 102.2(3)
N1 B1 Al1 130.2(3)
N2 B1 Al1 127.6(3)
N4 B2 N3 102.1(3)
N4 B2 Al2 129.5(3)
N3 B2 Al2 128.4(3)
N5 B3 N6 102.5(3)
N5 B3 Al4 128.4(3)
N6 B3 Al4 129.1(3)
N7 B4 N8 102.6(3)
N7 B4 Al3 129.4(3)
N8 B4 Al3 127.8(3)
C37 Al1 C35 104.61(18)
C37 Al1 C36 106.53(17)
C35 Al1 C36 107.52(16)
C37 Al1 B1 119.18(19)
C35 Al1 B1 109.64(17)
C36 Al1 B1 108.77(18)
C37 Al1 Lu1 84.86(12)
C35 Al1 Lu1 60.18(11)
C36 Al1 Lu1 59.76(11)
B1 Al1 Lu1 155.95(14)
C34 Al2 C32 109.7(2)
C34 Al2 C33 110.44(18)
C32 Al2 C33 107.95(15)
C34 Al2 B2 117.13(19)
C32 Al2 B2 106.75(17)
C33 Al2 B2 104.36(17)
C34 Al2 Lu1 117.46(14)
C32 Al2 Lu1 54.42(11)
C33 Al2 Lu1 54.39(10)
B2 Al2 Lu1 125.41(13)
C80 Al3 C78 108.85(19)
C80 Al3 C79 110.8(2)
C78 Al3 C79 107.97(15)
C80 Al3 B4 116.00(18)
C78 Al3 B4 106.33(17)
C79 Al3 B4 106.50(17)
C80 Al3 Lu2 117.34(13)
C78 Al3 Lu2 54.31(11)
C79 Al3 Lu2 54.44(10)
B4 Al3 Lu2 126.64(12)
C83 Al4 C82 106.41(16)
C83 Al4 C81 103.99(17)
C82 Al4 C81 107.94(16)
C83 Al4 B3 118.57(17)
C82 Al4 B3 110.12(17)
C81 Al4 B3 109.25(16)
C83 Al4 Lu2 84.01(12)
C82 Al4 Lu2 59.82(11)
C81 Al4 Lu2 60.68(11)
B3 Al4 Lu2 157.41(13)
C40 Lu1 C39 32.07(12)
C40 Lu1 C41 31.92(11)
C39 Lu1 C41 52.67(12)
C40 Lu1 C38 52.90(12)
C39 Lu1 C38 31.88(13)
C41 Lu1 C38 52.45(12)
C40 Lu1 C42 52.67(12)
C39 Lu1 C42 52.46(12)
C41 Lu1 C42 31.63(12)
C38 Lu1 C42 31.51(13)
C40 Lu1 Al1 101.98(9)
C39 Lu1 Al1 116.83(9)
C41 Lu1 Al1 117.86(9)
C38 Lu1 Al1 148.65(10)
C42 Lu1 Al1 149.49(9)
C40 Lu1 Al2 142.95(9)
C39 Lu1 Al2 120.21(9)
C41 Lu1 Al2 120.10(9)
C38 Lu1 Al2 91.75(9)
C42 Lu1 Al2 91.89(9)
Al1 Lu1 Al2 115.07(3)
C84 Lu2 C85 31.90(12)
C84 Lu2 C88 31.88(12)
C85 Lu2 C88 52.71(13)
C84 Lu2 C86 52.44(12)
C85 Lu2 C86 31.70(12)
C88 Lu2 C86 52.32(14)
C84 Lu2 C87 52.36(12)
C85 Lu2 C87 52.44(13)
C88 Lu2 C87 31.48(14)
C86 Lu2 C87 31.55(15)
C84 Lu2 Al4 101.86(9)
C85 Lu2 Al4 116.45(9)
C88 Lu2 Al4 117.63(10)
C86 Lu2 Al4 148.11(10)
C87 Lu2 Al4 149.10(11)
C84 Lu2 Al3 142.77(8)
C85 Lu2 Al3 121.35(8)
C88 Lu2 Al3 119.08(10)
C86 Lu2 Al3 92.62(9)
C87 Lu2 Al3 91.55(10)
Al4 Lu2 Al3 115.34(3)
C4 C3 N2 109.8(4)
C4 C3 H3 125.1
N2 C3 H3 125.1
C3 C4 N1 108.6(4)
C3 C4 H4 125.7
N1 C4 H4 125.7
C7 C6 C11 120.8(4)
C7 C6 N1 120.1(3)
C11 C6 N1 119.1(3)
C8 C7 C6 117.9(4)
C8 C7 C071 120.9(3)
C6 C7 C071 121.0(4)
C7 C071 C072 113.3(4)
C7 C071 C073 110.1(3)
C072 C071 C073 108.7(3)
C7 C071 H071 108.2
C072 C071 H071 108.2
C073 C071 H071 108.2
C071 C072 H07A 109.5
C071 C072 H07B 109.5
H07A C072 H07B 109.5
C071 C072 H07C 109.5
H07A C072 H07C 109.5
H07B C072 H07C 109.5
C071 C073 H07D 109.5
C071 C073 H07E 109.5
H07D C073 H07E 109.5
C071 C073 H07F 109.5
H07D C073 H07F 109.5
H07E C073 H07F 109.5
C9 C8 C7 121.6(4)
C9 C8 H8 119.2
C7 C8 H8 119.2
C8 C9 C10 120.4(4)
C8 C9 H9 119.8
C10 C9 H9 119.8
C9 C10 C11 121.2(4)
C9 C10 H10 119.4
C11 C10 H10 119.4
C10 C11 C6 118.1(4)
C10 C11 C111 120.4(4)
C6 C11 C111 121.5(4)
C13 C12 C17 120.0
C13 C12 N2 114.1(4)
C17 C12 N2 125.8(4)
C14 C13 C12 120.0
C14 C13 C131 118.1(5)
C12 C13 C131 121.5(5)
C13 C14 C15 120.0
C13 C14 H14 120.0
C15 C14 H14 120.0
C16 C15 C14 120.0
C16 C15 H15 120.0
C14 C15 H15 120.0
C15 C16 C17 120.0
C15 C16 H16 120.0
C17 C16 H16 120.0
C16 C17 C12 120.0
C16 C17 C171 117.9(5)
C12 C17 C171 122.1(5)
C13A C12A C17A 118.5(10)
C13A C12A C17F 123.6(9)
C17A C12A C17F 117.9(10)
C14A C13A C12A 121.8(9)
C14A C13A N2 128.4(9)
C12A C13A N2 109.6(8)
C13A C14A C15A 119.1(11)
C13A C14A C13B 123.2(9)
C15A C14A C13B 117.7(10)
C14A C15A C16A 119.8(11)
C14A C15A H15A 120.1
C16A C15A H15A 120.1
C17A C16A C15A 121.1(10)
C17A C16A H16A 119.5
C15A C16A H16A 119.5
C16A C17A C12A 119.5(11)
C16A C17A H17A 120.3
C12A C17A H17A 120.3
C19 C18 N3 109.2(4)
C19 C18 H18 125.4
N3 C18 H18 125.4
C18 C19 N4 109.0(4)
C18 C19 H19 125.5
N4 C19 H19 125.5
C25 C20 C21 121.9(4)
C25 C20 N4 119.4(4)
C21 C20 N4 118.7(4)
C20 C21 C22 117.8(5)
C20 C21 C211 122.0(4)
C22 C21 C211 120.1(5)
C23 C22 C21 121.0(6)
C23 C22 H22 119.5
C21 C22 H22 119.5
C22 C23 C24 120.8(5)
C22 C23 H23 119.6
C24 C23 H23 119.6
C23 C24 C25 120.8(5)
C23 C24 H24 119.6
C25 C24 H24 119.6
C20 C25 C24 117.6(5)
C20 C25 C261 121.5(4)
C24 C25 C261 120.9(5)
C27 C26 C31 121.8(4)
C27 C26 N3 120.0(4)
C31 C26 N3 118.1(4)
C26 C27 C28 117.7(5)
C26 C27 C271 123.3(4)
C28 C27 C271 118.9(5)
C29 C28 C27 121.0(6)
C29 C28 H28 119.5
C27 C28 H28 119.5
C30 C29 C28 120.5(5)
C30 C29 H29 119.8
C28 C29 H29 119.8
C29 C30 C31 121.3(6)
C29 C30 H30 119.4
C31 C30 H30 119.4
C30 C31 C26 117.7(5)
C30 C31 C311 120.1(5)
C26 C31 C311 122.1(4)
Al2 C32 H32A 109.5
Al2 C32 H32B 109.5
H32A C32 H32B 109.5
Al2 C32 H32C 109.5
H32A C32 H32C 109.5
H32B C32 H32C 109.5
Al2 C33 H33A 109.5
Al2 C33 H33B 109.5
H33A C33 H33B 109.5
Al2 C33 H33C 109.5
H33A C33 H33C 109.5
H33B C33 H33C 109.5
Al1 C35 H35A 109.5
Al1 C35 H35B 109.5
H35A C35 H35B 109.5
Al1 C35 H35C 109.5
H35A C35 H35C 109.5
H35B C35 H35C 109.5
Al2 C34 H34A 109.5
Al2 C34 H34B 109.5
H34A C34 H34B 109.5
Al2 C34 H34C 109.5
H34A C34 H34C 109.5
H34B C34 H34C 109.5
Al1 C36 H36A 109.5
Al1 C36 H36B 109.5
H36A C36 H36B 109.5
Al1 C36 H36C 109.5
H36A C36 H36C 109.5
H36B C36 H36C 109.5
Al1 C37 H37A 109.5
Al1 C37 H37B 109.5
H37A C37 H37B 109.5
Al1 C37 H37C 109.5
H37A C37 H37C 109.5
H37B C37 H37C 109.5
C42 C38 C39 107.8(3)
C42 C38 C43 127.1(4)
C39 C38 C43 124.2(4)
C42 C38 Lu1 74.5(2)
C39 C38 Lu1 73.3(2)
C43 C38 Lu1 126.3(3)
C38 C39 C40 108.2(3)
C38 C39 C44 125.8(4)
C40 C39 C44 125.4(4)
C38 C39 Lu1 74.8(2)
C40 C39 Lu1 73.9(2)
C44 C39 Lu1 124.5(3)
C41 C40 C39 107.3(3)
C41 C40 C45 126.7(4)
C39 C40 C45 125.6(3)
C41 C40 Lu1 74.2(2)
C39 C40 Lu1 74.1(2)
C45 C40 Lu1 122.7(3)
C42 C41 C40 108.6(3)
C42 C41 C46 125.2(4)
C40 C41 C46 125.7(4)
C42 C41 Lu1 75.1(2)
C40 C41 Lu1 73.9(2)
C46 C41 Lu1 123.8(3)
C38 C42 C41 108.2(3)
C38 C42 C47 126.2(4)
C41 C42 C47 125.0(4)
C38 C42 Lu1 74.0(2)
C41 C42 Lu1 73.2(2)
C47 C42 Lu1 126.1(3)
C38 C43 H43A 109.5
C38 C43 H43B 109.5
H43A C43 H43B 109.5
C38 C43 H43C 109.5
H43A C43 H43C 109.5
H43B C43 H43C 109.5
C39 C44 H44A 109.5
C39 C44 H44B 109.5
H44A C44 H44B 109.5
C39 C44 H44C 109.5
H44A C44 H44C 109.5
H44B C44 H44C 109.5
C40 C45 H45A 109.5
C40 C45 H45B 109.5
H45A C45 H45B 109.5
C40 C45 H45C 109.5
H45A C45 H45C 109.5
H45B C45 H45C 109.5
C41 C46 H46A 109.5
C41 C46 H46B 109.5
H46A C46 H46B 109.5
C41 C46 H46C 109.5
H46A C46 H46C 109.5
H46B C46 H46C 109.5
C42 C47 H47A 109.5
C42 C47 H47B 109.5
H47A C47 H47B 109.5
C42 C47 H47C 109.5
H47A C47 H47C 109.5
H47B C47 H47C 109.5
C51 C50 N5 109.0(3)
C51 C50 H50 125.5
N5 C50 H50 125.5
C50 C51 N6 109.5(3)
C50 C51 H51 125.2
N6 C51 H51 125.2
C53 C52 C57 120.9(4)
C53 C52 N6 119.1(3)
C57 C52 N6 119.9(4)
C55 C54 C53 120.9(4)
C55 C54 H54 119.6
C53 C54 H54 119.6
C56 C55 C54 119.7(4)
C56 C55 H55 120.2
C54 C55 H55 120.2
C55 C56 C57 122.1(4)
C55 C56 H56 119.0
C57 C56 H56 119.0
C56 C57 C52 117.6(4)
C56 C57 C571 121.2(4)
C52 C57 C571 121.1(4)
C59 C58 C63 121.6(4)
C59 C58 N5 118.7(3)
C63 C58 N5 119.7(4)
C60 C59 C58 117.9(4)
C60 C59 C591 119.4(4)
C58 C59 C591 122.7(3)
C61 C60 C59 121.2(4)
C61 C60 H60 119.4
C59 C60 H60 119.4
C62 C61 C60 120.0(4)
C62 C61 H61 120.0
C60 C61 H61 120.0
C61 C62 C63 121.3(4)
C61 C62 H62 119.4
C63 C62 H62 119.4
C62 C63 C58 117.9(4)
C62 C63 C631 120.1(4)
C58 C63 C631 121.9(4)
C65 C64 N8 109.4(4)
C65 C64 H64 125.3
N8 C64 H64 125.3
C64 C65 N7 109.4(4)
C64 C65 H65 125.3
N7 C65 H65 125.3
C67 C66 C71 121.4(4)
C67 C66 N7 119.3(5)
C71 C66 N7 119.3(4)
C66 C67 C68 117.6(6)
C66 C67 C671 121.5(5)
C68 C67 C671 120.8(5)
C69 C68 C67 121.4(6)
C69 C68 H68 119.3
C67 C68 H68 119.3
C68 C69 C70 120.7(6)
C68 C69 H69 119.7
C70 C69 H69 119.7
C69 C70 C71 121.7(6)
C69 C70 H70 119.1
C71 C70 H70 119.1
C70 C71 C66 117.1(5)
C70 C71 C711 120.4(5)
C66 C71 C711 122.4(4)
C73 C72 C77 121.6(4)
C73 C72 N8 119.8(4)
C77 C72 N8 118.6(4)
C72 C73 C74 118.3(4)
C72 C73 C731 122.5(4)
C74 C73 C731 119.2(4)
C75 C74 C73 120.3(4)
C75 C74 H74 119.9
C73 C74 H74 119.9
C76 C75 C74 120.3(4)
C76 C75 H75 119.9
C74 C75 H75 119.9
C75 C76 C77 121.7(4)
C75 C76 H76 119.2
C77 C76 H76 119.2
C76 C77 C72 117.9(4)
C76 C77 C771 119.8(4)
C72 C77 C771 122.3(4)
Al3 C78 H78A 109.5
Al3 C78 H78B 109.5
H78A C78 H78B 109.5
Al3 C78 H78C 109.5
H78A C78 H78C 109.5
H78B C78 H78C 109.5
Al3 C79 H79A 109.5
Al3 C79 H79B 109.5
H79A C79 H79B 109.5
Al3 C79 H79C 109.5
H79A C79 H79C 109.5
H79B C79 H79C 109.5
Al3 C80 H80A 109.5
Al3 C80 H80B 109.5
H80A C80 H80B 109.5
Al3 C80 H80C 109.5
H80A C80 H80C 109.5
H80B C80 H80C 109.5
Al4 C81 H81A 109.5
Al4 C81 H81B 109.5
H81A C81 H81B 109.5
Al4 C81 H81C 109.5
H81A C81 H81C 109.5
H81B C81 H81C 109.5
Al4 C82 H82A 109.5
Al4 C82 H82B 109.5
H82A C82 H82B 109.5
Al4 C82 H82C 109.5
H82A C82 H82C 109.5
H82B C82 H82C 109.5
Al4 C83 H83A 109.5
Al4 C83 H83B 109.5
H83A C83 H83B 109.5
Al4 C83 H83C 109.5
H83A C83 H83C 109.5
H83B C83 H83C 109.5
C85 C84 C88 107.9(3)
C85 C84 C89 125.7(4)
C88 C84 C89 126.1(4)
C85 C84 Lu2 74.1(2)
C88 C84 Lu2 74.3(2)
C89 C84 Lu2 122.2(3)
C86 C85 C84 107.8(4)
C86 C85 C90 124.9(4)
C84 C85 C90 126.7(4)
C86 C85 Lu2 75.0(2)
C84 C85 Lu2 74.0(2)
C90 C85 Lu2 124.2(3)
C87 C86 C85 108.0(4)
C87 C86 C91 126.1(4)
C85 C86 C91 125.1(5)
C87 C86 Lu2 74.3(2)
C85 C86 Lu2 73.3(2)
C91 C86 Lu2 125.9(3)
C88 C87 C86 108.2(4)
C88 C87 C92 125.0(5)
C86 C87 C92 126.1(5)
C88 C87 Lu2 73.5(2)
C86 C87 Lu2 74.1(2)
C92 C87 Lu2 126.0(3)
C87 C88 C84 108.1(4)
C87 C88 C93 126.0(4)
C84 C88 C93 125.3(4)
C87 C88 Lu2 75.1(2)
C84 C88 Lu2 73.8(2)
C93 C88 Lu2 124.0(3)
C84 C89 H89A 109.5
C84 C89 H89B 109.5
H89A C89 H89B 109.5
C84 C89 H89C 109.5
H89A C89 H89C 109.5
H89B C89 H89C 109.5
C85 C90 H90A 109.5
C85 C90 H90B 109.5
H90A C90 H90B 109.5
C85 C90 H90C 109.5
H90A C90 H90C 109.5
H90B C90 H90C 109.5
C86 C91 H91A 109.5
C86 C91 H91B 109.5
H91A C91 H91B 109.5
C86 C91 H91C 109.5
H91A C91 H91C 109.5
H91B C91 H91C 109.5
C87 C92 H92A 109.5
C87 C92 H92B 109.5
H92A C92 H92B 109.5
C87 C92 H92C 109.5
H92A C92 H92C 109.5
H92B C92 H92C 109.5
C88 C93 H93A 109.5
C88 C93 H93B 109.5
H93A C93 H93B 109.5
C88 C93 H93C 109.5
H93A C93 H93C 109.5
H93B C93 H93C 109.5
C11 C111 C112 110.6(3)
C11 C111 C113 112.6(4)
C112 C111 C113 109.5(4)
C11 C111 H111 108.0
C112 C111 H111 108.0
C113 C111 H111 108.0
C111 C112 H11A 109.5
C111 C112 H11B 109.5
H11A C112 H11B 109.5
C111 C112 H11C 109.5
H11A C112 H11C 109.5
H11B C112 H11C 109.5
C111 C113 H11D 109.5
C111 C113 H11E 109.5
H11D C113 H11E 109.5
C111 C113 H11F 109.5
H11D C113 H11F 109.5
H11E C113 H11F 109.5
C13 C131 C133 115.3(9)
C13 C131 C132 111.7(8)
C133 C131 C132 109.5(9)
C13 C131 H131 106.6
C133 C131 H131 106.6
C132 C131 H131 106.6
C13D C13B C14A 113.4(9)
C13D C13B C13C 105.9(11)
C14A C13B C13C 112.5(10)
C13D C13B H13G 108.3
C14A C13B H13G 108.3
C13C C13B H13G 108.3
C13B C13C H13H 109.5
C13B C13C H13I 109.5
H13H C13C H13I 109.5
C13B C13C H13J 109.5
H13H C13C H13J 109.5
H13I C13C H13J 109.5
C13B C13D H13K 109.5
C13B C13D H13L 109.5
H13K C13D H13L 109.5
C13B C13D H13M 109.5
H13K C13D H13M 109.5
H13L C13D H13M 109.5
C172 C171 C17 109.4(7)
C172 C171 C173 110.0(7)
C17 C171 C173 112.2(7)
C172 C171 H171 108.4
C17 C171 H171 108.4
C173 C171 H171 108.4
C12A C17F C17H 113.4(10)
C12A C17F C17I 114.6(10)
C17H C17F C17I 109.5(10)
C12A C17F H17H 106.3
C17H C17F H17H 106.3
C17I C17F H17H 106.3
C17F C17I H17J 109.5
C17F C17I H17K 109.5
H17J C17I H17K 109.5
C17F C17I H17L 109.5
H17J C17I H17L 109.5
H17K C17I H17L 109.5
C17F C17H H17M 109.5
C17F C17H H17N 109.5
H17M C17H H17N 109.5
C17F C17H H17O 109.5
H17M C17H H17O 109.5
H17N C17H H17O 109.5
C21 C211 C213 109.9(5)
C21 C211 C212 113.7(5)
C213 C211 C212 109.1(5)
C21 C211 H211 108.0
C213 C211 H211 108.0
C212 C211 H211 108.0
C211 C212 H21A 109.5
C211 C212 H21B 109.5
H21A C212 H21B 109.5
C211 C212 H21C 109.5
H21A C212 H21C 109.5
H21B C212 H21C 109.5
C211 C213 H21D 109.5
C211 C213 H21E 109.5
H21D C213 H21E 109.5
C211 C213 H21F 109.5
H21D C213 H21F 109.5
H21E C213 H21F 109.5
C25 C261 C263 114.4(5)
C25 C261 C262 111.0(4)
C263 C261 C262 108.0(4)
C25 C261 H261 107.7
C263 C261 H261 107.7
C262 C261 H261 107.7
C261 C262 H26A 109.5
C261 C262 H26B 109.5
H26A C262 H26B 109.5
C261 C262 H26C 109.5
H26A C262 H26C 109.5
H26B C262 H26C 109.5
C261 C263 H26D 109.5
C261 C263 H26E 109.5
H26D C263 H26E 109.5
C261 C263 H26F 109.5
H26D C263 H26F 109.5
H26E C263 H26F 109.5
C27 C271 C273 110.6(4)
C27 C271 C272 112.7(4)
C273 C271 C272 110.4(5)
C27 C271 H271 107.6
C273 C271 H271 107.6
C272 C271 H271 107.6
C271 C272 H27A 109.5
C271 C272 H27B 109.5
H27A C272 H27B 109.5
C271 C272 H27C 109.5
H27A C272 H27C 109.5
H27B C272 H27C 109.5
C271 C273 H27D 109.5
C271 C273 H27E 109.5
H27D C273 H27E 109.5
C271 C273 H27F 109.5
H27D C273 H27F 109.5
H27E C273 H27F 109.5
C31 C311 C312 111.3(5)
C31 C311 C313 115.6(5)
C312 C311 C313 108.6(5)
C31 C311 H311 107.0
C312 C311 H311 107.0
C313 C311 H311 107.0
C311 C312 H31A 109.5
C311 C312 H31B 109.5
H31A C312 H31B 109.5
C311 C312 H31C 109.5
H31A C312 H31C 109.5
H31B C312 H31C 109.5
C311 C313 H31D 109.5
C311 C313 H31E 109.5
H31D C313 H31E 109.5
C311 C313 H31F 109.5
H31D C313 H31F 109.5
H31E C313 H31F 109.5
C533 C531 C532 108.8(4)
C533 C531 C53 111.3(3)
C532 C531 C53 113.4(4)
C533 C531 H531 107.7
C532 C531 H531 107.7
C53 C531 H531 107.7
C531 C532 H53A 109.5
C531 C532 H53B 109.5
H53A C532 H53B 109.5
C531 C532 H53C 109.5
H53A C532 H53C 109.5
H53B C532 H53C 109.5
C531 C533 H53D 109.5
C531 C533 H53E 109.5
H53D C533 H53E 109.5
C531 C533 H53F 109.5
H53D C533 H53F 109.5
H53E C533 H53F 109.5
C57 C571 C572 113.5(4)
C57 C571 C573 110.0(4)
C572 C571 C573 108.8(4)
C57 C571 H571 108.2
C572 C571 H571 108.2
C573 C571 H571 108.2
C571 C572 H57A 109.5
C571 C572 H57B 109.5
H57A C572 H57B 109.5
C571 C572 H57C 109.5
H57A C572 H57C 109.5
H57B C572 H57C 109.5
C571 C573 H57D 109.5
C571 C573 H57E 109.5
H57D C573 H57E 109.5
C571 C573 H57F 109.5
H57D C573 H57F 109.5
H57E C573 H57F 109.5
C59 C591 C592 110.6(3)
C59 C591 C593 111.9(3)
C592 C591 C593 109.7(3)
C59 C591 H591 108.2
C592 C591 H591 108.2
C593 C591 H591 108.2
C591 C592 H59A 109.5
C591 C592 H59B 109.5
H59A C592 H59B 109.5
C591 C592 H59C 109.5
H59A C592 H59C 109.5
H59B C592 H59C 109.5
C591 C593 H59D 109.5
C591 C593 H59E 109.5
H59D C593 H59E 109.5
C591 C593 H59F 109.5
H59D C593 H59F 109.5
H59E C593 H59F 109.5
C54 C53 C52 118.9(4)
C54 C53 C531 120.1(4)
C52 C53 C531 120.9(4)
C63 C631 C632 109.6(4)
C63 C631 C633 114.1(4)
C632 C631 C633 108.7(4)
C63 C631 H631 108.1
C632 C631 H631 108.1
C633 C631 H631 108.1
C631 C632 H63A 109.5
C631 C632 H63B 109.5
H63A C632 H63B 109.5
C631 C632 H63C 109.5
H63A C632 H63C 109.5
H63B C632 H63C 109.5
C631 C633 H63D 109.5
C631 C633 H63E 109.5
H63D C633 H63E 109.5
C631 C633 H63F 109.5
H63D C633 H63F 109.5
H63E C633 H63F 109.5
C673 C671 C67 109.6(8)
C673 C671 C67B 112.4(15)
C67 C671 C67B 127.6(12)
C673 C671 C672 119.7(11)
C67 C671 C672 107.2(8)
C67 C671 C67C 111.0(9)
C67B C671 C67C 98.6(13)
C672 C671 C67C 101.0(11)
C673 C671 H671 106.5
C67 C671 H671 106.5
C67B C671 H671 90.0
C672 C671 H671 106.5
C67C C671 H671 123.4
C671 C672 H67A 109.5
C671 C672 H67B 109.5
C671 C672 H67C 109.5
C671 C673 H67D 109.5
C671 C673 H67E 109.5
C671 C673 H67F 109.5
C671 C67B H67G 109.5
C671 C67B H67H 109.5
H67G C67B H67H 109.5
C671 C67B H67I 109.5
H67G C67B H67I 109.5
H67H C67B H67I 109.5
C671 C67C H67J 109.5
C671 C67C H67K 109.5
H67J C67C H67K 109.5
C671 C67C H67L 109.5
H67J C67C H67L 109.5
H67K C67C H67L 109.5
C71C C711 C71 102.9(11)
C71C C711 C712 116.1(14)
C71 C711 C712 104.1(8)
C71C C711 C71B 108.5(15)
C71 C711 C71B 119.5(9)
C71 C711 C713 119.5(7)
C712 C711 C713 111.6(10)
C71B C711 C713 100.5(11)
C71C C711 H711 118.5
C71 C711 H711 107.0
C712 C711 H711 107.0
C71B C711 H711 101.4
C713 C711 H711 107.0
C711 C712 H71A 109.5
C711 C712 H71B 109.5
C711 C712 H71C 109.5
C711 C713 H71D 109.5
C711 C713 H71E 109.5
C711 C713 H71F 109.5
C711 C71B H71G 109.5
C711 C71B H71H 109.5
H71G C71B H71H 109.5
C711 C71B H71I 109.5
H71G C71B H71I 109.5
H71H C71B H71I 109.5
C711 C71C H71J 109.5
C711 C71C H71K 109.5
H71J C71C H71K 109.5
C711 C71C H71L 109.5
H71J C71C H71L 109.5
H71K C71C H71L 109.5
C73 C731 C732 109.5(4)
C73 C731 C733 113.2(4)
C732 C731 C733 110.3(4)
C73 C731 H731 107.9
C732 C731 H731 107.9
C733 C731 H731 107.9
C731 C732 H73A 109.5
C731 C732 H73B 109.5
H73A C732 H73B 109.5
C731 C732 H73C 109.5
H73A C732 H73C 109.5
H73B C732 H73C 109.5
C731 C733 H73D 109.5
C731 C733 H73E 109.5
H73D C733 H73E 109.5
C731 C733 H73F 109.5
H73D C733 H73F 109.5
H73E C733 H73F 109.5
C77 C771 C773 111.7(4)
C77 C771 C772 113.6(4)
C773 C771 C772 109.5(4)
C77 C771 H771 107.3
C773 C771 H771 107.3
C772 C771 H771 107.3
C771 C772 H77A 109.5
C771 C772 H77B 109.5
H77A C772 H77B 109.5
C771 C772 H77C 109.5
H77A C772 H77C 109.5
H77B C772 H77C 109.5
C771 C773 H77D 109.5
C771 C773 H77E 109.5
H77D C773 H77E 109.5
C771 C773 H77F 109.5
H77D C773 H77F 109.5
H77E C773 H77F 109.5
C102 C101 H10A 109.5
C102 C101 H10B 109.5
H10A C101 H10B 109.5
C102 C101 H10C 109.5
H10A C101 H10C 109.5
H10B C101 H10C 109.5
C103 C102 C101 133.4(10)
C103 C102 H10D 103.9
C101 C102 H10D 103.9
C103 C102 H10E 103.9
C101 C102 H10E 103.9
H10D C102 H10E 105.4
C104 C103 C102 123.5(8)
C104 C103 H10F 106.5
C102 C103 H10F 106.5
C104 C103 H10G 106.5
C102 C103 H10G 106.5
H10F C103 H10G 106.5
C105 C104 C103 107.8(7)
C105 C104 H10H 110.1
C103 C104 H10H 110.1
C105 C104 H10I 110.1
C103 C104 H10I 110.1
H10H C104 H10I 108.5
C104 C105 C106 108.2(9)
C104 C105 H10J 110.1
C106 C105 H10J 110.1
C104 C105 H10K 110.1
C106 C105 H10K 110.1
H10J C105 H10K 108.4
C105 C106 H10L 109.5
C105 C106 H10M 109.5
H10L C106 H10M 109.5
C105 C106 H10N 109.5
H10L C106 H10N 109.5
H10M C106 H10N 109.5
C202 C201 H20A 109.5
C202 C201 H20B 109.5
H20A C201 H20B 109.5
C202 C201 H20C 109.5
H20A C201 H20C 109.5
H20B C201 H20C 109.5
C201 C202 C203 119.9(8)
C201 C202 H20D 107.3
C203 C202 H20D 107.3
C201 C202 H20E 107.3
C203 C202 H20E 107.3
H20D C202 H20E 106.9
C202 C203 C204 107.2(7)
C202 C203 H20F 110.3
C204 C203 H20F 110.3
C202 C203 H20G 110.3
C204 C203 H20G 110.3
H20F C203 H20G 108.5
C205 C204 C203 114.5(8)
C205 C204 H20H 108.6
C203 C204 H20H 108.6
C205 C204 H20I 108.6
C203 C204 H20I 108.6
H20H C204 H20I 107.6
C204 C205 C206 118.9(9)
C204 C205 H20J 107.6
C206 C205 H20J 107.6
C204 C205 H20K 107.6
C206 C205 H20K 107.6
H20J C205 H20K 107.0
C205 C206 H20L 109.5
C205 C206 H20M 109.5
H20L C206 H20M 109.5
C205 C206 H20N 109.5
H20L C206 H20N 109.5
H20M C206 H20N 109.5
C302 C301 H30A 109.5
C302 C301 H30B 109.5
H30A C301 H30B 109.5
C302 C301 H30C 109.5
H30A C301 H30C 109.5
H30B C301 H30C 109.5
C301 C302 C303 111.1(7)
C301 C302 H30D 109.4
C303 C302 H30D 109.4
C301 C302 H30E 109.4
C303 C302 H30E 109.4
H30D C302 H30E 108.0
C302 C303 C304 116.1(7)
C302 C303 H30F 108.3
C304 C303 H30F 108.3
C302 C303 H30G 108.3
C304 C303 H30G 108.3
H30F C303 H30G 107.4
C303 C304 C305 113.8(7)
C303 C304 H30H 108.8
C305 C304 H30H 108.8
C303 C304 H30I 108.8
C305 C304 H30I 108.8
H30H C304 H30I 107.7
C306 C305 C304 107.6(9)
C306 C305 H30J 110.2
C304 C305 H30J 110.2
C306 C305 H30K 110.2
C304 C305 H30K 110.2
H30J C305 H30K 108.5
C305 C306 H30L 109.5
C305 C306 H30M 109.5
H30L C306 H30M 109.5
C305 C306 H30N 109.5
H30L C306 H30N 109.5
H30M C306 H30N 109.5

loop_
_geom_bond_atom_site_label_1
_geom_bond_atom_site_label_2
_geom_bond_distance
N1 C4 1.399(5)
N1 C6 1.440(5)
N1 B1 1.442(6)
N2 C3 1.389(5)
N2 B1 1.452(6)
N2 C12 1.467(5)
N2 C13A 1.473(10)
N3 C18 1.395(5)
N3 B2 1.445(6)
N3 C26 1.448(5)
N4 C19 1.395(5)
N4 B2 1.439(6)
N4 C20 1.455(5)
N5 C50 1.402(5)
N5 B3 1.443(5)
N5 C58 1.444(5)
N6 C51 1.398(5)
N6 C52 1.439(5)
N6 B3 1.455(5)
N7 C65 1.384(5)
N7 C66 1.440(5)
N7 B4 1.453(5)
N8 C64 1.397(5)
N8 C72 1.433(5)
N8 B4 1.453(6)
B1 Al1 2.137(5)
B2 Al2 2.135(5)
B3 Al4 2.137(4)
B4 Al3 2.137(4)
Al1 C37 1.989(4)
Al1 C35 2.067(4)
Al1 C36 2.068(4)
Al1 Lu1 2.9174(11)
Al2 C34 1.987(4)
Al2 C32 2.077(4)
Al2 C33 2.088(4)
Al2 Lu1 3.0588(12)
Al3 C80 1.982(4)
Al3 C78 2.086(4)
Al3 C79 2.087(4)
Al3 Lu2 3.0621(11)
Al4 C83 1.986(4)
Al4 C82 2.067(4)
Al4 C81 2.073(4)
Al4 Lu2 2.9127(10)
Lu1 C40 2.576(4)
Lu1 C39 2.579(4)
Lu1 C41 2.579(4)
Lu1 C38 2.598(4)
Lu1 C42 2.604(4)
Lu2 C84 2.574(4)
Lu2 C85 2.576(4)
Lu2 C88 2.580(4)
Lu2 C86 2.598(4)
Lu2 C87 2.600(4)
C3 C4 1.335(6)
C3 H3 0.9500
C4 H4 0.9500
C6 C7 1.408(5)
C6 C11 1.411(5)
C7 C8 1.398(6)
C7 C071 1.514(6)
C071 C072 1.515(6)
C071 C073 1.534(6)
C071 H071 1.0000
C072 H07A 0.9800
C072 H07B 0.9800
C072 H07C 0.9800
C073 H07D 0.9800
C073 H07E 0.9800
C073 H07F 0.9800
C8 C9 1.355(6)
C8 H8 0.9500
C9 C10 1.381(6)
C9 H9 0.9500
C10 C11 1.391(6)
C10 H10 0.9500
C11 C111 1.522(5)
C12 C13 1.3900
C12 C17 1.3900
C13 C14 1.3900
C13 C131 1.501(13)
C14 C15 1.3900
C14 H14 0.9500
C15 C16 1.3900
C15 H15 0.9500
C16 C17 1.3900
C16 H16 0.9500
C17 C171 1.539(10)
C12A C13A 1.400(14)
C12A C17A 1.402(14)
C12A C17F 1.470(16)
C13A C14A 1.364(14)
C14A C15A 1.378(14)
C14A C13B 1.536(15)
C15A C16A 1.404(15)
C15A H15A 0.9500
C16A C17A 1.357(16)
C16A H16A 0.9500
C17A H17A 0.9500
C18 C19 1.330(6)
C18 H18 0.9500
C19 H19 0.9500
C20 C25 1.395(6)
C20 C21 1.399(7)
C21 C22 1.401(7)
C21 C211 1.516(8)
C22 C23 1.362(9)
C22 H22 0.9500
C23 C24 1.377(8)
C23 H23 0.9500
C24 C25 1.403(7)
C24 H24 0.9500
C25 C261 1.502(7)
C26 C27 1.388(7)
C26 C31 1.415(7)
C27 C28 1.414(6)
C27 C271 1.520(7)
C28 C29 1.374(8)
C28 H28 0.9500
C29 C30 1.371(9)
C29 H29 0.9500
C30 C31 1.397(7)
C30 H30 0.9500
C31 C311 1.502(8)
C32 H32A 0.9800
C32 H32B 0.9800
C32 H32C 0.9800
C33 H33A 0.9800
C33 H33B 0.9800
C33 H33C 0.9800
C35 H35A 0.9800
C35 H35B 0.9800
C35 H35C 0.9800
C34 H34A 0.9800
C34 H34B 0.9800
C34 H34C 0.9800
C36 H36A 0.9800
C36 H36B 0.9800
C36 H36C 0.9800
C37 H37A 0.9800
C37 H37B 0.9800
C37 H37C 0.9800
C38 C42 1.413(6)
C38 C39 1.422(6)
C38 C43 1.511(6)
C39 C40 1.424(5)
C39 C44 1.515(6)
C40 C41 1.417(5)
C40 C45 1.492(5)
C41 C42 1.413(6)
C41 C46 1.507(5)
C42 C47 1.511(6)
C43 H43A 0.9800
C43 H43B 0.9800
C43 H43C 0.9800
C44 H44A 0.9800
C44 H44B 0.9800
C44 H44C 0.9800
C45 H45A 0.9800
C45 H45B 0.9800
C45 H45C 0.9800
C46 H46A 0.9800
C46 H46B 0.9800
C46 H46C 0.9800
C47 H47A 0.9800
C47 H47B 0.9800
C47 H47C 0.9800
C50 C51 1.336(6)
C50 H50 0.9500
C51 H51 0.9500
C52 C53 1.392(6)
C52 C57 1.418(5)
C54 C55 1.386(6)
C54 C53 1.389(6)
C54 H54 0.9500
C55 C56 1.369(6)
C55 H55 0.9500
C56 C57 1.389(6)
C56 H56 0.9500
C57 C571 1.509(6)
C58 C59 1.401(5)
C58 C63 1.405(6)
C59 C60 1.392(6)
C59 C591 1.522(6)
C60 C61 1.381(6)
C60 H60 0.9500
C61 C62 1.376(6)
C61 H61 0.9500
C62 C63 1.391(6)
C62 H62 0.9500
C63 C631 1.512(6)
C64 C65 1.343(6)
C64 H64 0.9500
C65 H65 0.9500
C66 C67 1.395(7)
C66 C71 1.410(7)
C67 C68 1.408(8)
C67 C671 1.519(8)
C68 C69 1.351(9)
C68 H68 0.9500
C69 C70 1.356(9)
C69 H69 0.9500
C70 C71 1.403(7)
C70 H70 0.9500
C71 C711 1.498(7)
C72 C73 1.401(6)
C72 C77 1.405(6)
C73 C74 1.407(6)
C73 C731 1.524(6)
C74 C75 1.384(6)
C74 H74 0.9500
C75 C76 1.380(6)
C75 H75 0.9500
C76 C77 1.387(6)
C76 H76 0.9500
C77 C771 1.521(6)
C78 H78A 0.9800
C78 H78B 0.9800
C78 H78C 0.9800
C79 H79A 0.9800
C79 H79B 0.9800
C79 H79C 0.9800
C80 H80A 0.9800
C80 H80B 0.9800
C80 H80C 0.9800
C81 H81A 0.9800
C81 H81B 0.9800
C81 H81C 0.9800
C82 H82A 0.9800
C82 H82B 0.9800
C82 H82C 0.9800
C83 H83A 0.9800
C83 H83B 0.9800
C83 H83C 0.9800
C84 C85 1.415(5)
C84 C88 1.415(5)
C84 C89 1.501(5)
C85 C86 1.413(5)
C85 C90 1.501(6)
C86 C87 1.413(7)
C86 C91 1.498(6)
C87 C88 1.405(6)
C87 C92 1.526(6)
C88 C93 1.511(6)
C89 H89A 0.9800
C89 H89B 0.9800
C89 H89C 0.9800
C90 H90A 0.9800
C90 H90B 0.9800
C90 H90C 0.9800
C91 H91A 0.9800
C91 H91B 0.9800
C91 H91C 0.9800
C92 H92A 0.9800
C92 H92B 0.9800
C92 H92C 0.9800
C93 H93A 0.9800
C93 H93B 0.9800
C93 H93C 0.9800
C111 C112 1.528(6)
C111 C113 1.537(7)
C111 H111 1.0000
C112 H11A 0.9800
C112 H11B 0.9800
C112 H11C 0.9800
C113 H11D 0.9800
C113 H11E 0.9800
C113 H11F 0.9800
C131 C133 1.544(14)
C131 C132 1.566(14)
C131 H131 1.0000
C132 H13A 0.9800
C132 H13B 0.9800
C132 H13C 0.9800
C133 H13D 0.9800
C133 H13E 0.9800
C133 H13F 0.9800
C13B C13D 1.498(16)
C13B C13C 1.552(17)
C13B H13G 1.0000
C13C H13H 0.9800
C13C H13I 0.9800
C13C H13J 0.9800
C13D H13K 0.9800
C13D H13L 0.9800
C13D H13M 0.9800
C171 C172 1.534(12)
C171 C173 1.543(12)
C171 H171 1.0000
C172 H17B 0.9800
C172 H17C 0.9800
C172 H17D 0.9800
C173 H17E 0.9800
C173 H17F 0.9800
C173 H17G 0.9800
C17F C17H 1.502(17)
C17F C17I 1.508(15)
C17F H17H 1.0000
C17I H17J 0.9800
C17I H17K 0.9800
C17I H17L 0.9800
C17H H17M 0.9800
C17H H17N 0.9800
C17H H17O 0.9800
C211 C213 1.523(8)
C211 C212 1.525(7)
C211 H211 1.0000
C212 H21A 0.9800
C212 H21B 0.9800
C212 H21C 0.9800
C213 H21D 0.9800
C213 H21E 0.9800
C213 H21F 0.9800
C261 C263 1.535(7)
C261 C262 1.543(7)
C261 H261 1.0000
C262 H26A 0.9800
C262 H26B 0.9800
C262 H26C 0.9800
C263 H26D 0.9800
C263 H26E 0.9800
C263 H26F 0.9800
C271 C273 1.535(7)
C271 C272 1.535(7)
C271 H271 1.0000
C272 H27A 0.9800
C272 H27B 0.9800
C272 H27C 0.9800
C273 H27D 0.9800
C273 H27E 0.9800
C273 H27F 0.9800
C311 C312 1.519(8)
C311 C313 1.528(7)
C311 H311 1.0000
C312 H31A 0.9800
C312 H31B 0.9800
C312 H31C 0.9800
C313 H31D 0.9800
C313 H31E 0.9800
C313 H31F 0.9800
C531 C533 1.520(6)
C531 C532 1.528(6)
C531 C53 1.531(5)
C531 H531 1.0000
C532 H53A 0.9800
C532 H53B 0.9800
C532 H53C 0.9800
C533 H53D 0.9800
C533 H53E 0.9800
C533 H53F 0.9800
C571 C572 1.525(6)
C571 C573 1.530(7)
C571 H571 1.0000
C572 H57A 0.9800
C572 H57B 0.9800
C572 H57C 0.9800
C573 H57D 0.9800
C573 H57E 0.9800
C573 H57F 0.9800
C591 C592 1.529(6)
C591 C593 1.536(6)
C591 H591 1.0000
C592 H59A 0.9800
C592 H59B 0.9800
C592 H59C 0.9800
C593 H59D 0.9800
C593 H59E 0.9800
C593 H59F 0.9800
C631 C632 1.534(7)
C631 C633 1.536(7)
C631 H631 1.0000
C632 H63A 0.9800
C632 H63B 0.9800
C632 H63C 0.9800
C633 H63D 0.9800
C633 H63E 0.9800
C633 H63F 0.9800
C671 C673 1.456(16)
C671 C67B 1.536(18)
C671 C672 1.543(14)
C671 C67C 1.65(2)
C671 H671 1.0000
C672 H67A 0.9800
C672 H67B 0.9800
C672 H67C 0.9800
C673 H67D 0.9800
C673 H67E 0.9800
C673 H67F 0.9800
C67B H67G 0.9800
C67B H67H 0.9800
C67B H67I 0.9800
C67C H67J 0.9800
C67C H67K 0.9800
C67C H67L 0.9800
C711 C71C 1.50(2)
C711 C712 1.528(18)
C711 C71B 1.56(2)
C711 C713 1.573(14)
C711 H711 1.0000
C712 H71A 0.9800
C712 H71B 0.9800
C712 H71C 0.9800
C713 H71D 0.9800
C713 H71E 0.9800
C713 H71F 0.9800
C71B H71G 0.9800
C71B H71H 0.9800
C71B H71I 0.9800
C71C H71J 0.9800
C71C H71K 0.9800
C71C H71L 0.9800
C731 C732 1.527(7)
C731 C733 1.533(7)
C731 H731 1.0000
C732 H73A 0.9800
C732 H73B 0.9800
C732 H73C 0.9800
C733 H73D 0.9800
C733 H73E 0.9800
C733 H73F 0.9800
C771 C773 1.527(7)
C771 C772 1.530(6)
C771 H771 1.0000
C772 H77A 0.9800
C772 H77B 0.9800
C772 H77C 0.9800
C773 H77D 0.9800
C773 H77E 0.9800
C773 H77F 0.9800
C101 C102 1.5010(10)
C101 H10A 0.9800
C101 H10B 0.9800
C101 H10C 0.9800
C102 C103 1.5000(10)
C102 H10D 0.9900
C102 H10E 0.9900
C103 C104 1.4999(10)
C103 H10F 0.9900
C103 H10G 0.9900
C104 C105 1.4993(10)
C104 H10H 0.9900
C104 H10I 0.9900
C105 C106 1.4996(10)
C105 H10J 0.9900
C105 H10K 0.9900
C106 H10L 0.9800
C106 H10M 0.9800
C106 H10N 0.9800
C201 C202 1.4991(10)
C201 H20A 0.9800
C201 H20B 0.9800
C201 H20C 0.9800
C202 C203 1.4993(10)
C202 H20D 0.9900
C202 H20E 0.9900
C203 C204 1.4996(10)
C203 H20F 0.9900
C203 H20G 0.9900
C204 C205 1.4990(10)
C204 H20H 0.9900
C204 H20I 0.9900
C205 C206 1.5003(10)
C205 H20J 0.9900
C205 H20K 0.9900
C206 H20L 0.9800
C206 H20M 0.9800
C206 H20N 0.9800
C301 C302 1.4992(10)
C301 H30A 0.9800
C301 H30B 0.9800
C301 H30C 0.9800
C302 C303 1.4997(10)
C302 H30D 0.9900
C302 H30E 0.9900
C303 C304 1.5004(10)
C303 H30F 0.9900
C303 H30G 0.9900
C304 C305 1.5011(10)
C304 H30H 0.9900
C304 H30I 0.9900
C305 C306 1.5003(10)
C305 H30J 0.9900
C305 H30K 0.9900
C306 H30L 0.9800
C306 H30M 0.9800
C306 H30N 0.9800

loop_
_publcif_info_tables.block_id
_publcif_info_tables.reference_item
{9a7a6594-c30c-4104-9ae8-c9931a1ff0f0} '_publcif_info_datablock.publ_exptl'

loop_
_publcif_info_datablock.id
_publcif_info_datablock.publ_exptl
_publcif_info_datablock.publ_geom
_publcif_info_datablock.structure
{9a7a6594-c30c-4104-9ae8-c9931a1ff0f0} y y y

loop_
_publcif_info_exptl_table_extra_item
sin_theta_over_lambda_max
